data_4101245
loop_
_publ_author_name
'Roland, Bryan K'
'Flora, Ware H'
'Selby, Hugh D'
'Armstrong, Neal R'
'Zheng, Zhiping'

_publ_section_title
;
 Dendritic arrays of [Re6(mu3-Se)8]2+ core-containing clusters:
 exploratory synthesis and electrochemical studies.
;
_journal_issue 20
_journal_name_full 'Journal of the American Chemical Society'
_journal_page_first 6620
_journal_page_last 6625
_journal_paper_doi 10.1021/ja057548w
_journal_volume 128
_journal_year 2006
_chemical_formula_moiety '(C42 H87  N2 P5 Re6 Se8), 2(Sb F6)'
_chemical_formula_structural '[(Re6Se8)(PEt3)5(C10 H10 N2)](Sb F6)2'
_chemical_formula_sum 'C42 H87 F12 N2 P5 Re6 Sb2 Se8'
_chemical_formula_weight 2995.37
_chemical_name_common P5L
_chemical_name_systematic
; 
 ? 
;
_space_group_IT_number 14
_symmetry_cell_setting monoclinic
_symmetry_space_group_name_Hall '-P 2yn'
_symmetry_space_group_name_H-M 'P 1 21/n 1'
_atom_sites_solution_hydrogens geom
_atom_sites_solution_primary direct
_atom_sites_solution_secondary difmap
_audit_creation_method SHELXL-97
_cell_angle_alpha 90.00
_cell_angle_beta 96.263(2)
_cell_angle_gamma 90.00
_cell_formula_units_Z 4
_cell_length_a 16.9603(10)
_cell_length_b 20.6955(9)
_cell_length_c 20.1896(10)
_cell_measurement_reflns_used 986
_cell_measurement_temperature 170(2)
_cell_measurement_theta_max 25.0
_cell_measurement_theta_min 2.2
_cell_volume 7044.3(6)
_computing_cell_refinement 'Bruker SMART'
_computing_data_collection 'Bruker SMART'
_computing_data_reduction 'Bruker SHELXTL'
_computing_molecular_graphics 'Bruker SHELXTL'
_computing_publication_material 'Bruker SHELXTL'
_computing_structure_refinement 'SHELXL-97 (Sheldrick, 1997)'
_computing_structure_solution 'SHELXS-97 (Sheldrick, 1990)'
_diffrn_ambient_temperature 170(2)
_diffrn_measured_fraction_theta_full 0.932
_diffrn_measured_fraction_theta_max 0.932
_diffrn_measurement_device_type 'CCD area detector'
_diffrn_measurement_method 'phi and omega scans'
_diffrn_measurement_specimen_support 'glass fiber'
_diffrn_radiation_monochromator graphite
_diffrn_radiation_source 'fine-focus sealed tube'
_diffrn_radiation_type MoK\a
_diffrn_radiation_wavelength 0.71073
_diffrn_reflns_av_R_equivalents 0.0472
_diffrn_reflns_av_sigmaI/netI 0.0343
_diffrn_reflns_limit_h_max 22
_diffrn_reflns_limit_h_min -22
_diffrn_reflns_limit_k_max 27
_diffrn_reflns_limit_k_min -27
_diffrn_reflns_limit_l_max 25
_diffrn_reflns_limit_l_min -26
_diffrn_reflns_number 80327
_diffrn_reflns_reduction_process xprep
_diffrn_reflns_theta_full 28.34
_diffrn_reflns_theta_max 28.34
_diffrn_reflns_theta_min 1.41
_diffrn_standards_decay_% -0.26
_diffrn_standards_interval_count 4848
_diffrn_standards_number 338
_exptl_absorpt_coefficient_mu 15.330
_exptl_absorpt_correction_T_max 0.3557
_exptl_absorpt_correction_T_min 0.1029
_exptl_absorpt_correction_type multi-scan
_exptl_absorpt_process_details 'sadabs (Sheldrick, 1997)'
_exptl_crystal_colour orange
_exptl_crystal_density_diffrn 2.824
_exptl_crystal_density_method 'not measured'
_exptl_crystal_description block
_exptl_crystal_F_000 5440
_exptl_crystal_size_max 0.27
_exptl_crystal_size_mid 0.10
_exptl_crystal_size_min 0.09
_refine_diff_density_max 2.190
_refine_diff_density_min -2.170
_refine_diff_density_rms 0.298
_refine_ls_extinction_method none
_refine_ls_goodness_of_fit_ref 1.057
_refine_ls_hydrogen_treatment mixed
_refine_ls_matrix_type full
_refine_ls_number_constraints 348
_refine_ls_number_parameters 662
_refine_ls_number_reflns 16388
_refine_ls_number_restraints 13
_refine_ls_restrained_S_all 1.062
_refine_ls_R_factor_all 0.0417
_refine_ls_R_factor_gt 0.0299
_refine_ls_shift/su_max 0.005
_refine_ls_shift/su_mean 0.000
_refine_ls_structure_factor_coef Fsqd
_refine_ls_weighting_details 'calc w=1/[\s^2^(Fo^2^)+(0.0397P)^2^+0.0000P] where P=(Fo^2^+2Fc^2^)/3'
_refine_ls_weighting_scheme calc
_refine_ls_wR_factor_gt 0.0753
_refine_ls_wR_factor_ref 0.0790
_reflns_number_gt 12908
_reflns_number_total 16388
_reflns_threshold_expression I>2sigma(I)
_cod_data_source_file ja057548wsi20051104_124940.cif
_cod_data_source_block zz29s
_cod_depositor_comments
;
The following automatic conversions were performed:
'_symmetry_cell_setting' value 'Monoclinic' changed to 'monoclinic'
according to '/home/saulius/struct/CIF-dictionaries/cif_core.dic'
dictionary named 'cif_core.dic' version 2.4.1 from 2010-06-29.

Automatic conversion script
Id: cif_fix_enum 1527 2010-12-29 10:47:43Z saulius 
;
_cod_original_sg_symbol_H-M P2(1)/n
_cod_database_code 4101245

loop_
_symmetry_equiv_pos_as_xyz
'x, y, z'
'-x+1/2, y+1/2, -z+1/2'
'-x, -y, -z'
'x-1/2, -y-1/2, z-1/2'

loop_
_atom_site_label
_atom_site_type_symbol
_atom_site_fract_x
_atom_site_fract_y
_atom_site_fract_z
_atom_site_U_iso_or_equiv
_atom_site_adp_type
_atom_site_occupancy
_atom_site_symmetry_multiplicity
_atom_site_calc_flag
_atom_site_refinement_flags
_atom_site_disorder_assembly
_atom_site_disorder_group
Re1 Re 0.196575(13) 0.647888(10) 0.455835(10) 0.01476(5) Uani 1 1 d . . .
Re2 Re 0.304648(13) 0.727071(10) 0.513044(10) 0.01448(5) Uani 1 1 d . A .
Re3 Re 0.152813(12) 0.757051(10) 0.507465(10) 0.01415(5) Uani 1 1 d . . .
Re4 Re 0.232981(12) 0.726921(10) 0.622827(10) 0.01319(5) Uani 1 1 d . . .
Re5 Re 0.275890(12) 0.616378(10) 0.571236(10) 0.01381(5) Uani 1 1 d . . .
Re6 Re 0.124506(12) 0.646653(10) 0.565662(10) 0.01348(5) Uani 1 1 d . . .
Se1 Se 0.05205(3) 0.67700(3) 0.45431(3) 0.01746(12) Uani 1 1 d . . .
Se2 Se 0.37678(3) 0.69537(3) 0.62423(3) 0.01636(11) Uani 1 1 d . . .
Se3 Se 0.25918(3) 0.82982(3) 0.56245(3) 0.01812(12) Uani 1 1 d . . .
Se4 Se 0.08747(3) 0.75335(3) 0.61289(3) 0.01643(12) Uani 1 1 d . . .
Se5 Se 0.16933(3) 0.54407(3) 0.51425(3) 0.01772(12) Uani 1 1 d . . .
Se6 Se 0.22428(3) 0.75598(3) 0.40509(3) 0.01877(12) Uani 1 1 d . . .
Se7 Se 0.34208(3) 0.62025(3) 0.46576(3) 0.01876(12) Uani 1 1 d . . .
Se8 Se 0.20486(3) 0.61976(3) 0.67430(3) 0.01613(11) Uani 1 1 d . . .
N1 N 0.1783(3) 0.6053(2) 0.3553(2) 0.0196(10) Uani 1 1 d . . .
N2 N 0.4555(5) 0.6040(4) 0.1945(4) 0.071(2) Uani 1 1 d . . .
C1 C 0.1349(4) 0.6354(3) 0.3051(3) 0.0262(14) Uani 1 1 d . . .
H1 H 0.1077 0.6739 0.3144 0.031 Uiso 1 1 calc R . .
C11 C 0.2975(5) 0.5872(4) 0.1374(3) 0.0417(18) Uani 1 1 d . . .
C2 C 0.1279(4) 0.6127(3) 0.2398(3) 0.0351(16) Uani 1 1 d . . .
H2 H 0.0951 0.6351 0.2063 0.042 Uiso 1 1 calc R . .
C12 C 0.3461(5) 0.5351(4) 0.1544(4) 0.050(2) Uani 1 1 d . . .
H12 H 0.3264 0.4925 0.1468 0.060 Uiso 1 1 calc R . .
C3 C 0.1674(4) 0.5588(3) 0.2233(3) 0.0278(14) Uani 1 1 d . . .
C13 C 0.4226(6) 0.5444(5) 0.1821(5) 0.066(3) Uani 1 1 d . . .
H15 H 0.4544 0.5074 0.1933 0.079 Uiso 1 1 calc R . .
C4 C 0.2128(4) 0.5273(3) 0.2755(3) 0.0297(14) Uani 1 1 d . . .
H4 H 0.2419 0.4896 0.2667 0.036 Uiso 1 1 calc R . .
C14 C 0.4061(6) 0.6535(4) 0.1767(4) 0.063(3) Uani 1 1 d . . .
H14 H 0.4260 0.6960 0.1845 0.075 Uiso 1 1 calc R . .
C5 C 0.2154(3) 0.5505(3) 0.3398(3) 0.0236(13) Uani 1 1 d . . .
H5 H 0.2446 0.5270 0.3746 0.028 Uiso 1 1 calc R . .
C15 C 0.3308(5) 0.6472(4) 0.1489(4) 0.054(2) Uani 1 1 d . . .
H15 H 0.3002 0.6847 0.1370 0.065 Uiso 1 1 calc R . .
C6 C 0.1643(4) 0.5352(4) 0.1515(3) 0.0436(19) Uani 1 1 d . . .
H6B H 0.1084 0.5341 0.1313 0.052 Uiso 1 1 calc R . .
H6A H 0.1856 0.4907 0.1511 0.052 Uiso 1 1 calc R . .
C7 C 0.2130(5) 0.5797(4) 0.1095(3) 0.054(2) Uani 1 1 d . . .
H7B H 0.2111 0.5618 0.0639 0.065 Uiso 1 1 calc R . .
H7A H 0.1878 0.6229 0.1061 0.065 Uiso 1 1 calc R . .
P2 P 0.42493(9) 0.77782(7) 0.47637(8) 0.0227(3) Uani 1 1 d . . .
C22B C 0.4746(16) 0.8626(13) 0.5815(14) 0.065(10) Uani 0.312(11) 1 d P A 1
H223 H 0.4863 0.9076 0.5939 0.098 Uiso 0.312(11) 1 calc PR A 1
H222 H 0.5224 0.8363 0.5920 0.098 Uiso 0.312(11) 1 calc PR A 1
H221 H 0.4322 0.8464 0.6064 0.098 Uiso 0.312(11) 1 calc PR A 1
C22A C 0.4017(9) 0.9113(6) 0.4686(7) 0.079(5) Uani 0.688(11) 1 d P A 2
H22B H 0.4165 0.9536 0.4879 0.118 Uiso 0.688(11) 1 calc PR A 2
H22A H 0.3448 0.9041 0.4701 0.118 Uiso 0.688(11) 1 calc PR A 2
H22 H 0.4136 0.9100 0.4222 0.118 Uiso 0.688(11) 1 calc PR A 2
C25 C 0.5141(4) 0.7304(3) 0.5004(3) 0.0344(16) Uani 1 1 d . A .
H25B H 0.5225 0.7286 0.5497 0.041 Uiso 1 1 calc R . .
H25A H 0.5044 0.6857 0.4842 0.041 Uiso 1 1 calc R . .
C23 C 0.4234(4) 0.7878(4) 0.3856(3) 0.0438(19) Uani 1 1 d . A .
H23B H 0.3791 0.8172 0.3702 0.053 Uiso 1 1 calc R . .
H23A H 0.4732 0.8096 0.3768 0.053 Uiso 1 1 calc R . .
C26 C 0.5910(4) 0.7547(4) 0.4753(4) 0.048(2) Uani 1 1 d . . .
H26C H 0.6347 0.7257 0.4910 0.072 Uiso 1 1 calc R A .
H26B H 0.6027 0.7983 0.4923 0.072 Uiso 1 1 calc R . .
H26A H 0.5845 0.7555 0.4264 0.072 Uiso 1 1 calc R . .
C24 C 0.4148(5) 0.7269(4) 0.3437(3) 0.053(2) Uani 1 1 d . . .
H24C H 0.4143 0.7382 0.2965 0.079 Uiso 1 1 calc R A .
H24B H 0.3651 0.7051 0.3507 0.079 Uiso 1 1 calc R . .
H24A H 0.4596 0.6979 0.3567 0.079 Uiso 1 1 calc R . .
C21B C 0.4484(4) 0.8587(4) 0.5082(4) 0.044(2) Uani 0.312(11) 1 d P A 1
H212 H 0.4909 0.8769 0.4838 0.053 Uiso 0.312(11) 1 calc PR A 1
H211 H 0.4009 0.8863 0.4982 0.053 Uiso 0.312(11) 1 calc PR A 1
C21A C 0.4484(4) 0.8587(4) 0.5082(4) 0.044(2) Uani 0.69 1 d P A 2
H21A H 0.4371 0.8611 0.5552 0.053 Uiso 0.688(11) 1 calc PR A 2
H21 H 0.5058 0.8668 0.5072 0.053 Uiso 0.688(11) 1 calc PR A 2
P3 P 0.06820(9) 0.84962(7) 0.46919(8) 0.0201(3) Uani 1 1 d . . .
C31 C -0.0330(3) 0.8397(3) 0.4894(3) 0.0266(14) Uani 1 1 d . . .
H31B H -0.0534 0.7980 0.4704 0.032 Uiso 1 1 calc R . .
H31A H -0.0316 0.8364 0.5384 0.032 Uiso 1 1 calc R . .
C36 C 0.0956(4) 0.9342(3) 0.5797(3) 0.0344(16) Uani 1 1 d . . .
H36C H 0.1136 0.9775 0.5943 0.052 Uiso 1 1 calc R . .
H36B H 0.1300 0.9016 0.6032 0.052 Uiso 1 1 calc R . .
H36A H 0.0409 0.9277 0.5896 0.052 Uiso 1 1 calc R . .
C32 C -0.0922(4) 0.8923(3) 0.4654(3) 0.0377(17) Uani 1 1 d . . .
H32C H -0.1443 0.8817 0.4791 0.057 Uiso 1 1 calc R . .
H32B H -0.0961 0.8953 0.4167 0.057 Uiso 1 1 calc R . .
H32A H -0.0742 0.9338 0.4850 0.057 Uiso 1 1 calc R . .
C34 C 0.0174(4) 0.8142(3) 0.3368(3) 0.0345(16) Uani 1 1 d . . .
H34C H 0.0151 0.8268 0.2898 0.052 Uiso 1 1 calc R . .
H34B H -0.0365 0.8081 0.3488 0.052 Uiso 1 1 calc R . .
H34A H 0.0471 0.7737 0.3438 0.052 Uiso 1 1 calc R . .
C35 C 0.0995(4) 0.9276(3) 0.5035(3) 0.0281(14) Uani 1 1 d . . .
H35B H 0.1547 0.9357 0.4940 0.034 Uiso 1 1 calc R . .
H35A H 0.0656 0.9615 0.4804 0.034 Uiso 1 1 calc R . .
C33 C 0.0586(4) 0.8666(3) 0.3800(3) 0.0254(13) Uani 1 1 d . . .
H33B H 0.0287 0.9075 0.3718 0.030 Uiso 1 1 calc R . .
H33A H 0.1123 0.8734 0.3662 0.030 Uiso 1 1 calc R . .
P4 P 0.25779(9) 0.78451(7) 0.73068(7) 0.0190(3) Uani 1 1 d . . .
C41 C 0.3274(4) 0.8524(3) 0.7326(3) 0.0386(18) Uani 1 1 d . . .
H41B H 0.3090 0.8819 0.6955 0.046 Uiso 1 1 calc R . .
H41A H 0.3242 0.8764 0.7746 0.046 Uiso 1 1 calc R . .
C46 C 0.1112(4) 0.7804(5) 0.7838(4) 0.070(3) Uani 1 1 d . . .
H46C H 0.0667 0.8059 0.7969 0.105 Uiso 1 1 calc R . .
H46B H 0.1365 0.7569 0.8225 0.105 Uiso 1 1 calc R . .
H46A H 0.0916 0.7495 0.7490 0.105 Uiso 1 1 calc R . .
C43 C 0.2947(4) 0.7327(3) 0.8007(3) 0.0320(15) Uani 1 1 d . . .
H43B H 0.2558 0.6977 0.8045 0.038 Uiso 1 1 calc R . .
H43A H 0.3447 0.7124 0.7903 0.038 Uiso 1 1 calc R . .
C42 C 0.4123(5) 0.8375(4) 0.7277(5) 0.078(3) Uani 1 1 d . . .
H42C H 0.4428 0.8778 0.7292 0.116 Uiso 1 1 calc R . .
H42B H 0.4173 0.8151 0.6855 0.116 Uiso 1 1 calc R . .
H42A H 0.4326 0.8097 0.7650 0.116 Uiso 1 1 calc R . .
C44 C 0.3103(5) 0.7663(4) 0.8686(3) 0.0439(19) Uani 1 1 d . . .
H44C H 0.3294 0.7345 0.9026 0.066 Uiso 1 1 calc R . .
H44B H 0.2611 0.7859 0.8803 0.066 Uiso 1 1 calc R . .
H44A H 0.3506 0.8000 0.8664 0.066 Uiso 1 1 calc R . .
C45 C 0.1706(4) 0.8247(4) 0.7575(3) 0.0397(18) Uani 1 1 d . . .
H45B H 0.1886 0.8564 0.7926 0.048 Uiso 1 1 calc R . .
H45A H 0.1438 0.8490 0.7192 0.048 Uiso 1 1 calc R . .
P5 P 0.35947(9) 0.52408(7) 0.61439(7) 0.0190(3) Uani 1 1 d . . .
C51 C 0.4636(4) 0.5333(3) 0.5992(3) 0.0305(15) Uani 1 1 d . . .
H51B H 0.4658 0.5367 0.5506 0.037 Uiso 1 1 calc R . .
H51A H 0.4837 0.5745 0.6195 0.037 Uiso 1 1 calc R . .
C53 C 0.3619(4) 0.5081(3) 0.7039(3) 0.0241(13) Uani 1 1 d . . .
H53B H 0.3071 0.4998 0.7143 0.029 Uiso 1 1 calc R . .
H53A H 0.3932 0.4684 0.7147 0.029 Uiso 1 1 calc R . .
C54 C 0.3973(4) 0.5630(3) 0.7484(3) 0.0341(16) Uani 1 1 d . . .
H54C H 0.3962 0.5512 0.7953 0.051 Uiso 1 1 calc R . .
H54B H 0.3662 0.6025 0.7388 0.051 Uiso 1 1 calc R . .
H54A H 0.4523 0.5706 0.7396 0.051 Uiso 1 1 calc R . .
C52 C 0.5191(4) 0.4789(3) 0.6260(3) 0.0383(17) Uani 1 1 d . . .
H52C H 0.5730 0.4882 0.6157 0.057 Uiso 1 1 calc R . .
H52B H 0.5010 0.4380 0.6052 0.057 Uiso 1 1 calc R . .
H52A H 0.5187 0.4757 0.6744 0.057 Uiso 1 1 calc R . .
C55 C 0.3307(4) 0.4447(3) 0.5797(3) 0.0276(14) Uani 1 1 d . . .
H55B H 0.3630 0.4114 0.6051 0.033 Uiso 1 1 calc R . .
H55A H 0.2745 0.4368 0.5864 0.033 Uiso 1 1 calc R . .
C56 C 0.3398(4) 0.4365(3) 0.5065(3) 0.0372(17) Uani 1 1 d . . .
H56C H 0.3228 0.3929 0.4922 0.056 Uiso 1 1 calc R . .
H56B H 0.3956 0.4426 0.4993 0.056 Uiso 1 1 calc R . .
H56A H 0.3071 0.4685 0.4805 0.056 Uiso 1 1 calc R . .
P6 P 0.00762(9) 0.59590(7) 0.60812(7) 0.0185(3) Uani 1 1 d . . .
C61 C 0.0071(3) 0.5075(3) 0.6091(3) 0.0248(13) Uani 1 1 d . . .
H61B H -0.0437 0.4929 0.6240 0.030 Uiso 1 1 calc R . .
H61A H 0.0086 0.4919 0.5629 0.030 Uiso 1 1 calc R . .
C63 C -0.0040(4) 0.6207(3) 0.6925(3) 0.0277(14) Uani 1 1 d . . .
H63B H 0.0476 0.6150 0.7200 0.033 Uiso 1 1 calc R . .
H63A H -0.0167 0.6674 0.6920 0.033 Uiso 1 1 calc R . .
C64 C -0.0669(4) 0.5853(3) 0.7264(3) 0.0390(17) Uani 1 1 d . . .
H64C H -0.0682 0.6024 0.7715 0.058 Uiso 1 1 calc R . .
H64B H -0.0543 0.5391 0.7288 0.058 Uiso 1 1 calc R . .
H64A H -0.1188 0.5915 0.7008 0.058 Uiso 1 1 calc R . .
C65 C -0.0888(3) 0.6123(3) 0.5614(3) 0.0245(13) Uani 1 1 d . . .
H65B H -0.0863 0.5989 0.5146 0.029 Uiso 1 1 calc R . .
H65A H -0.1288 0.5846 0.5797 0.029 Uiso 1 1 calc R . .
C66 C -0.1177(4) 0.6819(3) 0.5615(3) 0.0347(16) Uani 1 1 d . . .
H66C H -0.1694 0.6851 0.5348 0.052 Uiso 1 1 calc R . .
H66B H -0.0795 0.7099 0.5423 0.052 Uiso 1 1 calc R . .
H66A H -0.1227 0.6954 0.6073 0.052 Uiso 1 1 calc R . .
C62 C 0.07448(2) 0.475500(17) 0.653130(16) 0.0346(16) Uani 1 1 d . . .
H62C H 0.0688 0.4284 0.6501 0.052 Uiso 1 1 calc R . .
H62B H 0.0728 0.4892 0.6994 0.052 Uiso 1 1 calc R . .
H62A H 0.1253 0.4883 0.6382 0.052 Uiso 1 1 calc R . .
Sb1 Sb 0.16374(2) 0.553110(17) 0.885090(16) 0.04182(13) Uani 1 1 d RD B 2
F11 F 0.10880(2) 0.612940(17) 0.829990(16) 0.151(3) Uani 1 1 d RD B 2
F12 F 0.22625(2) 0.501860(17) 0.943690(16) 0.106(2) Uani 1 1 d RD B 2
F13 F 0.11269(2) 0.480400(17) 0.858970(16) 0.301(9) Uani 1 1 d RD B 2
F14 F 0.25248(2) 0.559100(17) 0.837470(16) 0.239(7) Uani 1 1 d RD B 2
F15 F 0.21339(2) 0.622900(17) 0.937670(16) 0.202(5) Uani 1 1 d RD B 2
F16 F 0.10268(2) 0.570200(17) 0.950380(16) 0.133(3) Uani 1 1 d RD B 2
Sb2 Sb -0.18722(2) 0.168070(17) 0.808690(16) 0.03772(12) Uani 1 1 d R C 2
F21 F -0.09008(2) 0.137800(17) 0.838150(16) 0.180(4) Uani 1 1 d R C 2
F22 F -0.19627(2) 0.116640(17) 0.733650(16) 0.129(3) Uani 1 1 d R C 2
F23 F -0.28903(2) 0.200430(17) 0.781630(16) 0.100(2) Uani 1 1 d R C 2
F24 F -0.18689(2) 0.221880(17) 0.883070(16) 0.093(2) Uani 1 1 d R C 2
F25 F -0.14215(2) 0.233540(17) 0.762920(16) 0.0811(17) Uani 1 1 d R C 2
F26 F -0.23326(2) 0.101460(17) 0.854480(16) 0.0603(13) Uani 1 1 d R C 2

loop_
_atom_site_aniso_label
_atom_site_aniso_U_11
_atom_site_aniso_U_22
_atom_site_aniso_U_33
_atom_site_aniso_U_23
_atom_site_aniso_U_13
_atom_site_aniso_U_12
Re1 0.01398(11) 0.01581(11) 0.01429(11) -0.00123(8) 0.00057(9) -0.00042(8)
Re2 0.01211(11) 0.01548(11) 0.01585(11) 0.00021(8) 0.00156(9) -0.00115(8)
Re3 0.01239(11) 0.01378(11) 0.01593(11) 0.00039(8) -0.00009(9) -0.00028(8)
Re4 0.01097(11) 0.01369(11) 0.01467(11) -0.00116(8) 0.00028(8) -0.00070(8)
Re5 0.01246(11) 0.01344(11) 0.01531(11) -0.00082(8) 0.00043(8) 0.00025(8)
Re6 0.01134(11) 0.01395(11) 0.01485(11) -0.00052(8) 0.00009(8) -0.00134(8)
Se1 0.0141(3) 0.0192(3) 0.0181(3) -0.0008(2) -0.0024(2) -0.0009(2)
Se2 0.0119(3) 0.0178(3) 0.0188(3) -0.0011(2) -0.0006(2) -0.0006(2)
Se3 0.0166(3) 0.0150(3) 0.0223(3) -0.0004(2) 0.0004(2) -0.0022(2)
Se4 0.0130(3) 0.0174(3) 0.0188(3) -0.0019(2) 0.0014(2) 0.0006(2)
Se5 0.0181(3) 0.0150(3) 0.0195(3) -0.0026(2) -0.0005(2) -0.0017(2)
Se6 0.0186(3) 0.0210(3) 0.0165(3) 0.0028(2) 0.0014(2) -0.0007(2)
Se7 0.0167(3) 0.0210(3) 0.0191(3) -0.0029(2) 0.0040(2) 0.0015(2)
Se8 0.0155(3) 0.0175(3) 0.0151(3) 0.0007(2) 0.0005(2) -0.0010(2)
N1 0.017(3) 0.024(3) 0.017(2) -0.003(2) -0.0003(19) -0.003(2)
N2 0.058(5) 0.090(6) 0.069(5) -0.031(5) 0.023(4) -0.012(5)
C1 0.031(4) 0.027(3) 0.020(3) -0.003(3) 0.001(3) 0.008(3)
C11 0.053(5) 0.050(5) 0.026(4) 0.002(3) 0.020(3) 0.009(4)
C2 0.037(4) 0.041(4) 0.027(3) -0.003(3) 0.001(3) 0.004(3)
C12 0.059(6) 0.035(4) 0.058(5) -0.007(4) 0.017(4) 0.004(4)
C3 0.029(4) 0.035(4) 0.019(3) -0.009(3) 0.005(3) -0.005(3)
C13 0.065(7) 0.063(6) 0.074(7) 0.000(5) 0.025(5) 0.025(5)
C4 0.036(4) 0.027(3) 0.027(3) -0.003(3) 0.007(3) -0.006(3)
C14 0.080(7) 0.050(5) 0.064(6) -0.009(4) 0.035(5) -0.007(5)
C5 0.022(3) 0.026(3) 0.022(3) 0.001(2) 0.002(3) 0.000(3)
C15 0.062(6) 0.039(5) 0.065(6) 0.002(4) 0.027(5) 0.005(4)
C6 0.050(5) 0.061(5) 0.019(3) -0.013(3) -0.001(3) -0.001(4)
C7 0.066(6) 0.073(6) 0.023(4) -0.003(4) 0.008(4) 0.014(5)
P2 0.0178(8) 0.0270(8) 0.0242(8) 0.0038(6) 0.0054(6) -0.0041(6)
C22B 0.049(18) 0.064(19) 0.08(2) -0.051(16) 0.016(15) -0.027(14)
C22A 0.106(12) 0.032(7) 0.109(12) 0.014(7) 0.057(10) 0.008(7)
C25 0.023(4) 0.041(4) 0.039(4) 0.008(3) 0.007(3) 0.001(3)
C23 0.023(4) 0.072(5) 0.037(4) 0.019(4) 0.008(3) -0.010(4)
C26 0.024(4) 0.079(6) 0.042(4) 0.013(4) 0.004(3) 0.000(4)
C24 0.042(5) 0.091(7) 0.027(4) -0.004(4) 0.011(3) 0.000(4)
C21B 0.035(4) 0.040(4) 0.060(5) -0.003(4) 0.021(4) -0.014(3)
C21A 0.035(4) 0.040(4) 0.060(5) -0.003(4) 0.021(4) -0.014(3)
P3 0.0194(8) 0.0156(7) 0.0244(8) 0.0011(6) -0.0017(6) 0.0015(6)
C31 0.018(3) 0.027(3) 0.035(4) 0.003(3) 0.004(3) 0.003(3)
C36 0.043(4) 0.024(3) 0.036(4) -0.005(3) 0.004(3) 0.003(3)
C32 0.033(4) 0.030(4) 0.047(4) 0.004(3) -0.007(3) 0.010(3)
C34 0.042(4) 0.035(4) 0.025(3) 0.001(3) -0.005(3) 0.000(3)
C35 0.033(4) 0.017(3) 0.033(3) 0.000(3) -0.002(3) 0.005(3)
C33 0.027(3) 0.027(3) 0.021(3) 0.005(3) -0.006(3) 0.004(3)
P4 0.0179(8) 0.0200(7) 0.0184(7) -0.0040(6) -0.0007(6) -0.0005(6)
C41 0.052(5) 0.035(4) 0.029(4) -0.014(3) 0.002(3) -0.020(3)
C46 0.028(4) 0.158(10) 0.026(4) -0.010(5) 0.008(3) -0.006(5)
C43 0.041(4) 0.031(4) 0.021(3) -0.004(3) -0.012(3) 0.005(3)
C42 0.049(6) 0.077(7) 0.115(8) -0.061(6) 0.046(6) -0.039(5)
C44 0.054(5) 0.048(5) 0.026(4) -0.004(3) -0.013(3) 0.009(4)
C45 0.031(4) 0.058(5) 0.028(4) -0.021(3) -0.008(3) 0.018(3)
P5 0.0192(8) 0.0163(7) 0.0210(7) -0.0010(6) 0.0006(6) 0.0025(6)
C51 0.025(3) 0.028(3) 0.040(4) -0.003(3) 0.007(3) 0.006(3)
C53 0.025(3) 0.023(3) 0.023(3) 0.004(2) 0.000(3) 0.007(3)
C54 0.043(4) 0.033(4) 0.025(3) -0.002(3) -0.004(3) 0.009(3)
C52 0.026(4) 0.045(4) 0.043(4) -0.003(3) 0.003(3) 0.017(3)
C55 0.035(4) 0.017(3) 0.030(3) 0.004(3) 0.000(3) 0.004(3)
C56 0.047(4) 0.031(4) 0.031(4) -0.015(3) -0.002(3) 0.011(3)
P6 0.0150(7) 0.0200(7) 0.0205(7) 0.0008(6) 0.0015(6) -0.0040(6)
C61 0.019(3) 0.025(3) 0.030(3) 0.005(3) 0.001(3) -0.006(2)
C63 0.025(3) 0.034(4) 0.024(3) -0.003(3) 0.004(3) -0.016(3)
C64 0.032(4) 0.053(5) 0.035(4) 0.000(3) 0.017(3) -0.015(3)
C65 0.015(3) 0.028(3) 0.030(3) 0.000(3) 0.001(3) -0.004(2)
C66 0.023(3) 0.031(4) 0.051(4) 0.011(3) 0.006(3) 0.003(3)
C62 0.034(4) 0.027(3) 0.041(4) 0.006(3) -0.006(3) -0.002(3)
Sb1 0.0426(3) 0.0517(3) 0.0315(3) 0.0050(2) 0.0056(2) 0.0114(2)
F11 0.151(7) 0.223(9) 0.072(4) 0.055(5) -0.014(4) 0.096(6)
F12 0.109(5) 0.105(5) 0.107(5) 0.057(4) 0.030(4) 0.076(4)
F13 0.231(12) 0.167(9) 0.46(2) -0.218(12) -0.154(12) 0.024(8)
F14 0.168(8) 0.404(16) 0.169(8) 0.168(10) 0.120(7) 0.142(10)
F15 0.081(5) 0.090(6) 0.414(15) -0.016(7) -0.068(8) -0.005(4)
F16 0.168(7) 0.115(5) 0.136(6) 0.033(5) 0.106(5) 0.072(5)
Sb2 0.0400(3) 0.0362(3) 0.0373(3) 0.0073(2) 0.0059(2) -0.0025(2)
F21 0.043(4) 0.125(6) 0.367(13) 0.124(7) 0.003(6) 0.025(4)
F22 0.264(9) 0.061(4) 0.082(4) -0.032(3) 0.111(5) -0.049(5)
F23 0.071(4) 0.091(4) 0.130(5) 0.021(4) -0.031(4) 0.007(3)
F24 0.144(6) 0.080(4) 0.054(3) -0.015(3) 0.001(3) -0.028(4)
F25 0.118(5) 0.048(3) 0.085(4) 0.012(3) 0.042(3) -0.028(3)
F26 0.076(3) 0.066(3) 0.038(2) 0.018(2) 0.003(2) -0.026(3)

loop_
_atom_type_symbol
_atom_type_description
_atom_type_scat_dispersion_real
_atom_type_scat_dispersion_imag
_atom_type_scat_source
C C 0.0033 0.0016 'International Tables Vol C Tables 4.2.6.8 and 6.1.1.4'
H H 0.0000 0.0000 'International Tables Vol C Tables 4.2.6.8 and 6.1.1.4'
N N 0.0061 0.0033 'International Tables Vol C Tables 4.2.6.8 and 6.1.1.4'
F F 0.0171 0.0103 'International Tables Vol C Tables 4.2.6.8 and 6.1.1.4'
P P 0.1023 0.0942 'International Tables Vol C Tables 4.2.6.8 and 6.1.1.4'
Se Se -0.0929 2.2259 'International Tables Vol C Tables 4.2.6.8 and 6.1.1.4'
Sb Sb -0.5866 1.5461 'International Tables Vol C Tables 4.2.6.8 and 6.1.1.4'
Re Re -1.0185 7.2310 'International Tables Vol C Tables 4.2.6.8 and 6.1.1.4'

loop_
_geom_angle_atom_site_label_1
_geom_angle_atom_site_label_2
_geom_angle_atom_site_label_3
_geom_angle
N1 Re1 Se5 94.33(12)
N1 Re1 Se7 91.20(12)
Se5 Re1 Se7 89.842(19)
N1 Re1 Se1 92.59(12)
Se5 Re1 Se1 88.956(19)
Se7 Re1 Se1 176.104(19)
N1 Re1 Se6 89.68(12)
Se5 Re1 Se6 175.967(19)
Se7 Re1 Se6 90.539(19)
Se1 Re1 Se6 90.402(19)
N1 Re1 Re3 133.75(12)
Se5 Re1 Re3 118.259(15)
Se7 Re1 Re3 118.687(15)
Se1 Re1 Re3 58.883(14)
Se6 Re1 Re3 58.181(14)
N1 Re1 Re2 132.47(12)
Se5 Re1 Re2 118.733(15)
Se7 Re1 Re2 58.465(14)
Se1 Re1 Re2 119.111(15)
Se6 Re1 Re2 58.314(14)
Re3 Re1 Re2 60.249(8)
N1 Re1 Re5 136.11(12)
Se5 Re1 Re5 58.542(14)
Se7 Re1 Re5 58.252(14)
Se1 Re1 Re5 118.072(15)
Se6 Re1 Re5 118.489(15)
Re3 Re1 Re5 90.060(9)
Re2 Re1 Re5 60.203(8)
N1 Re1 Re6 137.42(12)
Se5 Re1 Re6 58.274(13)
Se7 Re1 Re6 117.974(16)
Se1 Re1 Re6 58.342(14)
Se6 Re1 Re6 118.152(15)
Re3 Re1 Re6 59.988(8)
Re2 Re1 Re6 90.087(9)
Re5 Re1 Re6 59.731(9)
P2 Re2 Se3 93.35(4)
P2 Re2 Se6 91.51(4)
Se3 Re2 Se6 88.962(19)
P2 Re2 Se7 90.52(4)
Se3 Re2 Se7 176.137(19)
Se6 Re2 Se7 90.889(19)
P2 Re2 Se2 92.35(4)
Se3 Re2 Se2 90.396(19)
Se6 Re2 Se2 176.13(2)
Se7 Re2 Se2 89.494(19)
P2 Re2 Re1 133.61(4)
Se3 Re2 Re1 118.266(16)
Se6 Re2 Re1 58.766(14)
Se7 Re2 Re1 58.578(15)
Se2 Re2 Re1 118.407(15)
P2 Re2 Re3 135.95(4)
Se3 Re2 Re3 58.420(14)
Se6 Re2 Re3 58.181(14)
Se7 Re2 Re3 118.401(15)
Se2 Re2 Re3 118.374(15)
Re1 Re2 Re3 59.850(8)
P2 Re2 Re4 136.07(4)
Se3 Re2 Re4 58.482(14)
Se6 Re2 Re4 118.178(16)
Se7 Re2 Re4 118.389(15)
Se2 Re2 Re4 58.404(14)
Re1 Re2 Re4 90.306(9)
Re3 Re2 Re4 59.997(8)
P2 Re2 Re5 134.24(4)
Se3 Re2 Re5 118.597(15)
Se6 Re2 Re5 118.857(16)
Se7 Re2 Re5 58.257(14)
Se2 Re2 Re5 58.297(14)
Re1 Re2 Re5 60.119(8)
Re3 Re2 Re5 89.783(9)
Re4 Re2 Re5 60.138(8)
P3 Re3 Se4 89.64(4)
P3 Re3 Se6 93.77(4)
Se4 Re3 Se6 176.54(2)
P3 Re3 Se3 92.18(4)
Se4 Re3 Se3 90.328(19)
Se6 Re3 Se3 88.923(19)
P3 Re3 Se1 91.87(4)
Se4 Re3 Se1 89.968(19)
Se6 Re3 Se1 90.541(19)
Se3 Re3 Se1 175.94(2)
P3 Re3 Re1 136.30(4)
Se4 Re3 Re1 118.735(15)
Se6 Re3 Re1 58.854(14)
Se3 Re3 Re1 118.034(16)
Se1 Re3 Re1 58.438(14)
P3 Re3 Re6 133.19(4)
Se4 Re3 Re6 58.412(13)
Se6 Re3 Re6 119.172(15)
Se3 Re3 Re6 118.627(16)
Se1 Re3 Re6 58.327(14)
Re1 Re3 Re6 60.336(8)
P3 Re3 Re2 136.68(4)
Se4 Re3 Re2 118.452(15)
Se6 Re3 Re2 58.400(14)
Se3 Re3 Re2 58.136(14)
Se1 Re3 Re2 118.319(15)
Re1 Re3 Re2 59.901(8)
Re6 Re3 Re2 90.087(9)
P3 Re3 Re4 133.30(4)
Se4 Re3 Re4 58.425(14)
Se6 Re3 Re4 118.444(16)
Se3 Re3 Re4 58.411(14)
Se1 Re3 Re4 118.552(15)
Re1 Re3 Re4 90.363(9)
Re6 Re3 Re4 60.239(8)
Re2 Re3 Re4 60.044(8)
P4 Re4 Se4 92.10(4)
P4 Re4 Se8 94.74(4)
Se4 Re4 Se8 89.775(19)
P4 Re4 Se3 89.81(4)
Se4 Re4 Se3 90.049(19)
Se8 Re4 Se3 175.455(19)
P4 Re4 Se2 92.49(4)
Se4 Re4 Se2 175.413(19)
Se8 Re4 Se2 89.647(18)
Se3 Re4 Se2 90.166(19)
P4 Re4 Re3 133.11(4)
Se4 Re4 Re3 58.110(14)
Se8 Re4 Re3 118.021(15)
Se3 Re4 Re3 58.276(14)
Se2 Re4 Re3 118.382(15)
P4 Re4 Re2 133.42(4)
Se4 Re4 Re2 118.052(15)
Se8 Re4 Re2 118.215(15)
Se3 Re4 Re2 58.064(14)
Se2 Re4 Re2 58.451(14)
Re3 Re4 Re2 59.958(9)
P4 Re4 Re6 136.72(4)
Se4 Re4 Re6 58.165(14)
Se8 Re4 Re6 58.213(14)
Se3 Re4 Re6 118.073(16)
Se2 Re4 Re6 117.871(15)
Re3 Re4 Re6 59.820(8)
Re2 Re4 Re6 89.796(9)
P4 Re4 Re5 137.18(4)
Se4 Re4 Re5 117.775(15)
Se8 Re4 Re5 58.249(14)
Se3 Re4 Re5 118.020(15)
Se2 Re4 Re5 58.254(14)
Re3 Re4 Re5 89.669(9)
Re2 Re4 Re5 59.978(8)
Re6 Re4 Re5 59.626(8)
P5 Re5 Se7 91.79(4)
P5 Re5 Se8 92.17(4)
Se7 Re5 Se8 176.006(19)
P5 Re5 Se2 90.85(4)
Se7 Re5 Se2 89.638(19)
Se8 Re5 Se2 89.718(18)
P5 Re5 Se5 93.26(4)
Se7 Re5 Se5 89.797(19)
Se8 Re5 Se5 90.563(19)
Se2 Re5 Se5 175.86(2)
P5 Re5 Re6 135.70(4)
Se7 Re5 Re6 118.654(16)
Se8 Re5 Re6 58.415(14)
Se2 Re5 Re6 118.537(15)
Se5 Re5 Re6 58.364(14)
P5 Re5 Re1 135.78(3)
Se7 Re5 Re1 58.445(15)
Se8 Re5 Re1 118.602(16)
Se2 Re5 Re1 118.119(15)
Se5 Re5 Re1 58.275(14)
Re6 Re5 Re1 60.218(8)
P5 Re5 Re2 134.23(4)
Se7 Re5 Re2 58.338(14)
Se8 Re5 Re2 118.130(15)
Se2 Re5 Re2 58.451(14)
Se5 Re5 Re2 117.941(15)
Re6 Re5 Re2 90.065(9)
Re1 Re5 Re2 59.678(8)
P5 Re5 Re4 134.30(3)
Se7 Re5 Re4 118.217(15)
Se8 Re5 Re4 58.258(13)
Se2 Re5 Re4 58.362(14)
Se5 Re5 Re4 118.518(15)
Re6 Re5 Re4 60.185(8)
Re1 Re5 Re4 89.903(9)
Re2 Re5 Re4 59.884(8)
P6 Re6 Se4 89.93(4)
P6 Re6 Se8 88.99(4)
Se4 Re6 Se8 89.864(18)
P6 Re6 Se5 94.25(4)
Se4 Re6 Se5 175.781(19)
Se8 Re6 Se5 90.786(19)
P6 Re6 Se1 94.79(4)
Se4 Re6 Se1 90.099(19)
Se8 Re6 Se1 176.22(2)
Se5 Re6 Se1 88.978(19)
P6 Re6 Re5 134.23(4)
Se4 Re6 Re5 118.418(15)
Se8 Re6 Re5 58.470(14)
Se5 Re6 Re5 58.668(14)
Se1 Re6 Re5 118.394(15)
P6 Re6 Re3 135.47(4)
Se4 Re6 Re3 58.179(14)
Se8 Re6 Re3 118.205(15)
Se5 Re6 Re3 117.982(15)
Se1 Re6 Re3 58.771(14)
Re5 Re6 Re3 90.065(9)
P6 Re6 Re1 138.95(4)
Se4 Re6 Re1 117.841(15)
Se8 Re6 Re1 118.490(16)
Se5 Re6 Re1 58.310(14)
Se1 Re6 Re1 58.344(14)
Re5 Re6 Re1 60.051(8)
Re3 Re6 Re1 59.676(8)
P6 Re6 Re4 131.24(4)
Se4 Re6 Re4 58.247(14)
Se8 Re6 Re4 58.276(14)
Se5 Re6 Re4 118.826(16)
Se1 Re6 Re4 118.699(15)
Re5 Re6 Re4 60.189(8)
Re3 Re6 Re4 59.941(8)
Re1 Re6 Re4 89.810(9)
Re6 Se1 Re1 63.314(14)
Re6 Se1 Re3 62.902(14)
Re1 Se1 Re3 62.679(15)
Re5 Se2 Re4 63.384(14)
Re5 Se2 Re2 63.253(14)
Re4 Se2 Re2 63.145(14)
Re2 Se3 Re3 63.444(15)
Re2 Se3 Re4 63.454(14)
Re3 Se3 Re4 63.313(14)
Re3 Se4 Re6 63.409(14)
Re3 Se4 Re4 63.465(14)
Re6 Se4 Re4 63.588(14)
Re6 Se5 Re1 63.416(14)
Re6 Se5 Re5 62.969(14)
Re1 Se5 Re5 63.183(14)
Re3 Se6 Re2 63.419(15)
Re3 Se6 Re1 62.965(14)
Re2 Se6 Re1 62.919(14)
Re5 Se7 Re2 63.405(14)
Re5 Se7 Re1 63.303(14)
Re2 Se7 Re1 62.957(14)
Re6 Se8 Re5 63.115(14)
Re6 Se8 Re4 63.511(14)
Re5 Se8 Re4 63.493(14)
C1 N1 C5 116.4(5)
C1 N1 Re1 121.5(4)
C5 N1 Re1 121.8(4)
C14 N2 C13 114.1(8)
N1 C1 C2 122.8(6)
N1 C1 H1 118.6
C2 C1 H1 118.6
C15 C11 C12 116.2(8)
C15 C11 C7 121.3(8)
C12 C11 C7 122.5(8)
C3 C2 C1 121.1(6)
C3 C2 H2 119.5
C1 C2 H2 119.5
C13 C12 C11 120.5(8)
C13 C12 H12 119.8
C11 C12 H12 119.8
C2 C3 C4 116.3(6)
C2 C3 C6 121.9(6)
C4 C3 C6 121.8(6)
N2 C13 C12 123.5(9)
N2 C13 H15 118.3
C12 C13 H15 118.3
C5 C4 C3 120.3(6)
C5 C4 H4 119.8
C3 C4 H4 119.8
C15 C14 N2 125.0(9)
C15 C14 H14 117.5
N2 C14 H14 117.5
N1 C5 C4 122.9(6)
N1 C5 H5 118.5
C4 C5 H5 118.5
C14 C15 C11 120.8(8)
C14 C15 H15 119.6
C11 C15 H15 119.6
C3 C6 C7 111.4(6)
C3 C6 H6B 109.4
C7 C6 H6B 109.4
C3 C6 H6A 109.4
C7 C6 H6A 109.4
H6B C6 H6A 108.0
C11 C7 C6 113.8(6)
C11 C7 H7B 108.8
C6 C7 H7B 108.8
C11 C7 H7A 108.8
C6 C7 H7A 108.8
H7B C7 H7A 107.7
C21B P2 C25 104.9(3)
C21B P2 C23 103.1(4)
C25 P2 C23 104.3(3)
C21B P2 Re2 116.1(2)
C25 P2 Re2 112.2(2)
C23 P2 Re2 115.0(2)
C21B C22B H223 109.5
C21B C22B H222 109.5
H223 C22B H222 109.5
C21B C22B H221 109.5
H223 C22B H221 109.5
H222 C22B H221 109.5
H22B C22A H22A 109.5
H22B C22A H22 109.5
H22A C22A H22 109.5
C26 C25 P2 116.5(5)
C26 C25 H25B 108.2
P2 C25 H25B 108.2
C26 C25 H25A 108.2
P2 C25 H25A 108.2
H25B C25 H25A 107.3
C24 C23 P2 116.9(5)
C24 C23 H23B 108.1
P2 C23 H23B 108.1
C24 C23 H23A 108.1
P2 C23 H23A 108.1
H23B C23 H23A 107.3
C25 C26 H26C 109.5
C25 C26 H26B 109.5
H26C C26 H26B 109.5
C25 C26 H26A 109.5
H26C C26 H26A 109.5
H26B C26 H26A 109.5
C23 C24 H24C 109.5
C23 C24 H24B 109.5
H24C C24 H24B 109.5
C23 C24 H24A 109.5
H24C C24 H24A 109.5
H24B C24 H24A 109.5
C22B C21B P2 115.2(11)
C22B C21B H212 108.5
P2 C21B H212 108.5
C22B C21B H211 108.5
P2 C21B H211 108.5
H212 C21B H211 107.5
C35 P3 C31 105.0(3)
C35 P3 C33 101.3(3)
C31 P3 C33 105.0(3)
C35 P3 Re3 115.9(2)
C31 P3 Re3 111.91(19)
C33 P3 Re3 116.4(2)
C32 C31 P3 116.9(4)
C32 C31 H31B 108.1
P3 C31 H31B 108.1
C32 C31 H31A 108.1
P3 C31 H31A 108.1
H31B C31 H31A 107.3
C35 C36 H36C 109.5
C35 C36 H36B 109.5
H36C C36 H36B 109.5
C35 C36 H36A 109.5
H36C C36 H36A 109.5
H36B C36 H36A 109.5
C31 C32 H32C 109.5
C31 C32 H32B 109.5
H32C C32 H32B 109.5
C31 C32 H32A 109.5
H32C C32 H32A 109.5
H32B C32 H32A 109.5
C33 C34 H34C 109.5
C33 C34 H34B 109.5
H34C C34 H34B 109.5
C33 C34 H34A 109.5
H34C C34 H34A 109.5
H34B C34 H34A 109.5
C36 C35 P3 114.5(4)
C36 C35 H35B 108.6
P3 C35 H35B 108.6
C36 C35 H35A 108.6
P3 C35 H35A 108.6
H35B C35 H35A 107.6
C34 C33 P3 114.6(4)
C34 C33 H33B 108.6
P3 C33 H33B 108.6
C34 C33 H33A 108.6
P3 C33 H33A 108.6
H33B C33 H33A 107.6
C45 P4 C43 104.9(3)
C45 P4 C41 100.7(3)
C43 P4 C41 105.5(3)
C45 P4 Re4 114.4(2)
C43 P4 Re4 114.1(2)
C41 P4 Re4 115.7(2)
C42 C41 P4 117.8(5)
C42 C41 H41B 107.9
P4 C41 H41B 107.9
C42 C41 H41A 107.9
P4 C41 H41A 107.9
H41B C41 H41A 107.2
C45 C46 H46C 109.5
C45 C46 H46B 109.5
H46C C46 H46B 109.5
C45 C46 H46A 109.5
H46C C46 H46A 109.5
H46B C46 H46A 109.5
C44 C43 P4 115.9(5)
C44 C43 H43B 108.3
P4 C43 H43B 108.3
C44 C43 H43A 108.3
P4 C43 H43A 108.3
H43B C43 H43A 107.4
C41 C42 H42C 109.5
C41 C42 H42B 109.5
H42C C42 H42B 109.5
C41 C42 H42A 109.5
H42C C42 H42A 109.5
H42B C42 H42A 109.5
C43 C44 H44C 109.5
C43 C44 H44B 109.5
H44C C44 H44B 109.5
C43 C44 H44A 109.5
H44C C44 H44A 109.5
H44B C44 H44A 109.5
C46 C45 P4 115.0(6)
C46 C45 H45B 108.5
P4 C45 H45B 108.5
C46 C45 H45A 108.5
P4 C45 H45A 108.5
H45B C45 H45A 107.5
C55 P5 C53 101.0(3)
C55 P5 C51 104.5(3)
C53 P5 C51 105.4(3)
C55 P5 Re5 116.0(2)
C53 P5 Re5 115.84(19)
C51 P5 Re5 112.6(2)
C52 C51 P5 115.6(5)
C52 C51 H51B 108.4
P5 C51 H51B 108.4
C52 C51 H51A 108.4
P5 C51 H51A 108.4
H51B C51 H51A 107.5
C54 C53 P5 114.2(4)
C54 C53 H53B 108.7
P5 C53 H53B 108.7
C54 C53 H53A 108.7
P5 C53 H53A 108.7
H53B C53 H53A 107.6
C53 C54 H54C 109.5
C53 C54 H54B 109.5
H54C C54 H54B 109.5
C53 C54 H54A 109.5
H54C C54 H54A 109.5
H54B C54 H54A 109.5
C51 C52 H52C 109.5
C51 C52 H52B 109.5
H52C C52 H52B 109.5
C51 C52 H52A 109.5
H52C C52 H52A 109.5
H52B C52 H52A 109.5
C56 C55 P5 115.1(4)
C56 C55 H55B 108.5
P5 C55 H55B 108.5
C56 C55 H55A 108.5
P5 C55 H55A 108.5
H55B C55 H55A 107.5
C55 C56 H56C 109.5
C55 C56 H56B 109.5
H56C C56 H56B 109.5
C55 C56 H56A 109.5
H56C C56 H56A 109.5
H56B C56 H56A 109.5
C63 P6 C65 104.5(3)
C63 P6 C61 105.7(3)
C65 P6 C61 100.7(3)
C63 P6 Re6 112.26(19)
C65 P6 Re6 116.6(2)
C61 P6 Re6 115.6(2)
C62 C61 P6 116.0(3)
C62 C61 H61B 108.3
P6 C61 H61B 108.3
C62 C61 H61A 108.3
P6 C61 H61A 108.3
H61B C61 H61A 107.4
C64 C63 P6 116.2(4)
C64 C63 H63B 108.2
P6 C63 H63B 108.2
C64 C63 H63A 108.2
P6 C63 H63A 108.2
H63B C63 H63A 107.4
C63 C64 H64C 109.5
C63 C64 H64B 109.5
H64C C64 H64B 109.5
C63 C64 H64A 109.5
H64C C64 H64A 109.5
H64B C64 H64A 109.5
C66 C65 P6 116.4(4)
C66 C65 H65B 108.2
P6 C65 H65B 108.2
C66 C65 H65A 108.2
P6 C65 H65A 108.2
H65B C65 H65A 107.3
C65 C66 H66C 109.5
C65 C66 H66B 109.5
H66C C66 H66B 109.5
C65 C66 H66A 109.5
H66C C66 H66A 109.5
H66B C66 H66A 109.5
C61 C62 H62C 109.5
C61 C62 H62B 109.5
H62C C62 H62B 109.5
C61 C62 H62A 109.5
H62C C62 H62A 109.5
H62B C62 H62A 109.5
F13 Sb1 F16 94.7
F13 Sb1 F12 86.0
F16 Sb1 F12 88.8
F13 Sb1 F11 101.0
F16 Sb1 F11 91.0
F12 Sb1 F11 173.0
F13 Sb1 F14 107.1
F16 Sb1 F14 157.1
F12 Sb1 F14 85.9
F11 Sb1 F14 91.6
F13 Sb1 F15 163.9
F16 Sb1 F15 72.6
F12 Sb1 F15 83.8
F11 Sb1 F15 89.5
F14 Sb1 F15 84.6
F21 Sb2 F22 93.5
F21 Sb2 F25 90.4
F22 Sb2 F25 90.8
F21 Sb2 F24 91.1
F22 Sb2 F24 175.3
F25 Sb2 F24 90.0
F21 Sb2 F26 89.8
F22 Sb2 F26 88.8
F25 Sb2 F26 179.6
F24 Sb2 F26 90.4
F21 Sb2 F23 177.6
F22 Sb2 F23 88.6
F25 Sb2 F23 90.6
F24 Sb2 F23 86.7
F26 Sb2 F23 89.2

loop_
_geom_bond_atom_site_label_1
_geom_bond_atom_site_label_2
_geom_bond_distance
Re1 N1 2.203(4)
Re1 Se5 2.5179(6)
Re1 Se7 2.5199(6)
Re1 Se1 2.5211(6)
Re1 Se6 2.5258(6)
Re1 Re3 2.6287(3)
Re1 Re2 2.6301(3)
Re1 Re5 2.6419(3)
Re1 Re6 2.6463(3)
Re2 P2 2.4785(15)
Re2 Se3 2.5059(6)
Re2 Se6 2.5136(6)
Re2 Se7 2.5168(6)
Re2 Se2 2.5233(6)
Re2 Re3 2.6393(3)
Re2 Re4 2.6416(3)
Re2 Re5 2.6441(3)
Re3 P3 2.4667(15)
Re3 Se4 2.5058(6)
Re3 Se6 2.5077(6)
Re3 Se3 2.5136(6)
Re3 Se1 2.5330(6)
Re3 Re6 2.6371(3)
Re3 Re4 2.6403(3)
Re4 P4 2.4778(14)
Re4 Se4 2.5143(6)
Re4 Se8 2.5168(6)
Re4 Se3 2.5173(6)
Re4 Se2 2.5220(6)
Re4 Re6 2.6482(3)
Re4 Re5 2.6483(3)
Re5 P5 2.4795(14)
Re5 Se7 2.5146(6)
Re5 Se8 2.5165(6)
Re5 Se2 2.5191(6)
Re5 Se5 2.5251(6)
Re5 Re6 2.6333(3)
Re6 P6 2.4777(14)
Re6 Se4 2.5121(6)
Re6 Se8 2.5151(6)
Re6 Se5 2.5169(6)
Re6 Se1 2.5211(6)
N1 C1 1.340(7)
N1 C5 1.350(7)
N2 C14 1.345(11)
N2 C13 1.367(11)
C1 C2 1.391(8)
C1 H1 0.9500
C11 C15 1.372(10)
C11 C12 1.378(10)
C11 C7 1.490(11)
C2 C3 1.361(9)
C2 H2 0.9500
C12 C13 1.369(12)
C12 H12 0.9500
C3 C4 1.397(9)
C3 C6 1.525(8)
C13 H15 0.9500
C4 C5 1.380(8)
C4 H4 0.9500
C14 C15 1.345(12)
C14 H14 0.9500
C5 H5 0.9500
C15 H15 0.9500
C6 C7 1.550(10)
C6 H6B 0.9900
C6 H6A 0.9900
C7 H7B 0.9900
C7 H7A 0.9900
P2 C21B 1.822(7)
P2 C25 1.824(7)
P2 C23 1.841(7)
C22B C21B 1.50(3)
C22B H223 0.9800
C22B H222 0.9800
C22B H221 0.9800
C22A H22B 0.9800
C22A H22A 0.9800
C22A H22 0.9800
C25 C26 1.534(9)
C25 H25B 0.9900
C25 H25A 0.9900
C23 C24 1.518(10)
C23 H23B 0.9900
C23 H23A 0.9900
C26 H26C 0.9800
C26 H26B 0.9800
C26 H26A 0.9800
C24 H24C 0.9800
C24 H24B 0.9800
C24 H24A 0.9800
C21B H212 0.9900
C21B H211 0.9900
P3 C35 1.813(6)
P3 C31 1.819(6)
P3 C33 1.825(6)
C31 C32 1.524(8)
C31 H31B 0.9900
C31 H31A 0.9900
C36 C35 1.553(8)
C36 H36C 0.9800
C36 H36B 0.9800
C36 H36A 0.9800
C32 H32C 0.9800
C32 H32B 0.9800
C32 H32A 0.9800
C34 C33 1.514(8)
C34 H34C 0.9800
C34 H34B 0.9800
C34 H34A 0.9800
C35 H35B 0.9900
C35 H35A 0.9900
C33 H33B 0.9900
C33 H33A 0.9900
P4 C45 1.829(6)
P4 C43 1.829(6)
P4 C41 1.834(6)
C41 C42 1.485(10)
C41 H41B 0.9900
C41 H41A 0.9900
C46 C45 1.502(11)
C46 H46C 0.9800
C46 H46B 0.9800
C46 H46A 0.9800
C43 C44 1.534(8)
C43 H43B 0.9900
C43 H43A 0.9900
C42 H42C 0.9800
C42 H42B 0.9800
C42 H42A 0.9800
C44 H44C 0.9800
C44 H44B 0.9800
C44 H44A 0.9800
C45 H45B 0.9900
C45 H45A 0.9900
P5 C55 1.831(6)
P5 C53 1.833(6)
P5 C51 1.834(6)
C51 C52 1.528(8)
C51 H51B 0.9900
C51 H51A 0.9900
C53 C54 1.531(8)
C53 H53B 0.9900
C53 H53A 0.9900
C54 H54C 0.9800
C54 H54B 0.9800
C54 H54A 0.9800
C52 H52C 0.9800
C52 H52B 0.9800
C52 H52A 0.9800
C55 C56 1.513(8)
C55 H55B 0.9900
C55 H55A 0.9900
C56 H56C 0.9800
C56 H56B 0.9800
C56 H56A 0.9800
P6 C63 1.811(6)
P6 C65 1.828(6)
P6 C61 1.830(6)
C61 C62 1.520(6)
C61 H61B 0.9900
C61 H61A 0.9900
C63 C64 1.517(8)
C63 H63B 0.9900
C63 H63A 0.9900
C64 H64C 0.9800
C64 H64B 0.9800
C64 H64A 0.9800
C65 C66 1.522(8)
C65 H65B 0.9900
C65 H65A 0.9900
C66 H66C 0.9800
C66 H66B 0.9800
C66 H66A 0.9800
C62 H62C 0.9800
C62 H62B 0.9800
C62 H62A 0.9800
Sb1 F13 1.7867
Sb1 F16 1.7981
Sb1 F12 1.8371
Sb1 F11 1.8474
Sb1 F14 1.8763
Sb1 F15 1.9306
Sb2 F21 1.8019
Sb2 F22 1.8442
Sb2 F25 1.8515
Sb2 F24 1.8691
Sb2 F26 1.8768
Sb2 F23 1.8769

loop_
_geom_torsion_atom_site_label_1
_geom_torsion_atom_site_label_2
_geom_torsion_atom_site_label_3
_geom_torsion_atom_site_label_4
_geom_torsion
N1 Re1 Re2 P2 -2.67(17)
Se5 Re1 Re2 P2 125.54(5)
Se7 Re1 Re2 P2 55.43(5)
Se1 Re1 Re2 P2 -128.11(5)
Se6 Re1 Re2 P2 -57.64(5)
Re3 Re1 Re2 P2 -126.48(5)
Re5 Re1 Re2 P2 124.33(5)
Re6 Re1 Re2 P2 178.75(5)
N1 Re1 Re2 Se3 124.47(17)
Se5 Re1 Re2 Se3 -107.31(2)
Se7 Re1 Re2 Se3 -177.43(2)
Se1 Re1 Re2 Se3 -0.97(2)
Se6 Re1 Re2 Se3 69.51(2)
Re3 Re1 Re2 Se3 0.658(16)
Re5 Re1 Re2 Se3 -108.532(18)
Re6 Re1 Re2 Se3 -54.104(18)
N1 Re1 Re2 Se6 54.97(17)
Se5 Re1 Re2 Se6 -176.82(2)
Se7 Re1 Re2 Se6 113.06(2)
Se1 Re1 Re2 Se6 -70.47(2)
Re3 Re1 Re2 Se6 -68.848(16)
Re5 Re1 Re2 Se6 -178.038(17)
Re6 Re1 Re2 Se6 -123.610(17)
N1 Re1 Re2 Se7 -58.10(17)
Se5 Re1 Re2 Se7 70.12(2)
Se1 Re1 Re2 Se7 176.47(2)
Se6 Re1 Re2 Se7 -113.06(2)
Re3 Re1 Re2 Se7 178.088(17)
Re5 Re1 Re2 Se7 68.899(16)
Re6 Re1 Re2 Se7 123.327(17)
N1 Re1 Re2 Se2 -128.09(17)
Se5 Re1 Re2 Se2 0.13(2)
Se7 Re1 Re2 Se2 -69.99(2)
Se1 Re1 Re2 Se2 106.48(2)
Se6 Re1 Re2 Se2 176.95(2)
Re3 Re1 Re2 Se2 108.099(17)
Re5 Re1 Re2 Se2 -1.091(16)
Re6 Re1 Re2 Se2 53.337(18)
N1 Re1 Re2 Re3 123.81(17)
Se5 Re1 Re2 Re3 -107.972(18)
Se7 Re1 Re2 Re3 -178.088(17)
Se1 Re1 Re2 Re3 -1.623(16)
Se6 Re1 Re2 Re3 68.848(16)
Re5 Re1 Re2 Re3 -109.189(10)
Re6 Re1 Re2 Re3 -54.761(8)
N1 Re1 Re2 Re4 178.27(17)
Se5 Re1 Re2 Re4 -53.520(18)
Se7 Re1 Re2 Re4 -123.636(17)
Se1 Re1 Re2 Re4 52.829(18)
Se6 Re1 Re2 Re4 123.301(17)
Re3 Re1 Re2 Re4 54.452(8)
Re5 Re1 Re2 Re4 -54.737(8)
Re6 Re1 Re2 Re4 -0.309(9)
N1 Re1 Re2 Re5 -127.00(17)
Se5 Re1 Re2 Re5 1.217(16)
Se7 Re1 Re2 Re5 -68.899(16)
Se1 Re1 Re2 Re5 107.566(18)
Se6 Re1 Re2 Re5 178.038(17)
Re3 Re1 Re2 Re5 109.189(10)
Re6 Re1 Re2 Re5 54.428(8)
N1 Re1 Re3 P3 5.66(17)
Se5 Re1 Re3 P3 -123.62(6)
Se7 Re1 Re3 P3 129.49(5)
Se1 Re1 Re3 P3 -54.02(5)
Se6 Re1 Re3 P3 58.57(6)
Re2 Re1 Re3 P3 127.63(5)
Re5 Re1 Re3 P3 -177.32(5)
Re6 Re1 Re3 P3 -122.97(5)
N1 Re1 Re3 Se4 129.95(16)
Se5 Re1 Re3 Se4 0.68(2)
Se7 Re1 Re3 Se4 -106.21(2)
Se1 Re1 Re3 Se4 70.27(2)
Se6 Re1 Re3 Se4 -177.13(2)
Re2 Re1 Re3 Se4 -108.072(18)
Re5 Re1 Re3 Se4 -53.029(18)
Re6 Re1 Re3 Se4 1.329(16)
N1 Re1 Re3 Se6 -52.91(16)
Se5 Re1 Re3 Se6 177.81(2)
Se7 Re1 Re3 Se6 70.92(2)
Se1 Re1 Re3 Se6 -112.59(2)
Re2 Re1 Re3 Se6 69.062(17)
Re5 Re1 Re3 Se6 124.104(17)
Re6 Re1 Re3 Se6 178.463(17)
N1 Re1 Re3 Se3 -122.63(16)
Se5 Re1 Re3 Se3 108.09(2)
Se7 Re1 Re3 Se3 1.20(2)
Se1 Re1 Re3 Se3 177.69(2)
Se6 Re1 Re3 Se3 -69.72(2)
Re2 Re1 Re3 Se3 -0.654(16)
Re5 Re1 Re3 Se3 54.388(18)
Re6 Re1 Re3 Se3 108.746(18)
N1 Re1 Re3 Se1 59.68(16)
Se5 Re1 Re3 Se1 -69.60(2)
Se7 Re1 Re3 Se1 -176.49(2)
Se6 Re1 Re3 Se1 112.59(2)
Re2 Re1 Re3 Se1 -178.344(17)
Re5 Re1 Re3 Se1 -123.301(17)
Re6 Re1 Re3 Se1 -68.943(16)
N1 Re1 Re3 Re6 128.63(16)
Se5 Re1 Re3 Re6 -0.652(16)
Se7 Re1 Re3 Re6 -107.543(18)
Se1 Re1 Re3 Re6 68.943(16)
Se6 Re1 Re3 Re6 -178.463(17)
Re2 Re1 Re3 Re6 -109.401(10)
Re5 Re1 Re3 Re6 -54.358(9)
N1 Re1 Re3 Re2 -121.97(16)
Se5 Re1 Re3 Re2 108.748(18)
Se7 Re1 Re3 Re2 1.857(16)
Se1 Re1 Re3 Re2 178.344(17)
Se6 Re1 Re3 Re2 -69.062(16)
Re5 Re1 Re3 Re2 55.042(8)
Re6 Re1 Re3 Re2 109.401(10)
N1 Re1 Re3 Re4 -176.46(16)
Se5 Re1 Re3 Re4 54.257(18)
Se7 Re1 Re3 Re4 -52.634(18)
Se1 Re1 Re3 Re4 123.853(17)
Se6 Re1 Re3 Re4 -123.553(17)
Re2 Re1 Re3 Re4 -54.491(8)
Re5 Re1 Re3 Re4 0.551(9)
Re6 Re1 Re3 Re4 54.910(9)
P2 Re2 Re3 P3 -3.96(8)
Se3 Re2 Re3 P3 53.56(5)
Se6 Re2 Re3 P3 -57.32(5)
Se7 Re2 Re3 P3 -128.97(5)
Se2 Re2 Re3 P3 124.73(5)
Re1 Re2 Re3 P3 -127.12(5)
Re4 Re2 Re3 P3 122.85(5)
Re5 Re2 Re3 P3 177.91(5)
P2 Re2 Re3 Se4 -128.31(6)
Se3 Re2 Re3 Se4 -70.78(2)
Se6 Re2 Re3 Se4 178.34(2)
Se7 Re2 Re3 Se4 106.68(2)
Se2 Re2 Re3 Se4 0.38(2)
Re1 Re2 Re3 Se4 108.537(17)
Re4 Re2 Re3 Se4 -1.493(16)
Re5 Re2 Re3 Se4 53.563(17)
P2 Re2 Re3 Se6 53.35(6)
Se3 Re2 Re3 Se6 110.88(2)
Se7 Re2 Re3 Se6 -71.65(2)
Se2 Re2 Re3 Se6 -177.95(2)
Re1 Re2 Re3 Se6 -69.800(16)
Re4 Re2 Re3 Se6 -179.829(17)
Re5 Re2 Re3 Se6 -124.774(17)
P2 Re2 Re3 Se3 -57.53(6)
Se6 Re2 Re3 Se3 -110.88(2)
Se7 Re2 Re3 Se3 177.47(2)
Se2 Re2 Re3 Se3 71.17(2)
Re1 Re2 Re3 Se3 179.320(17)
Re4 Re2 Re3 Se3 69.290(16)
Re5 Re2 Re3 Se3 124.346(17)
P2 Re2 Re3 Se1 124.75(6)
Se3 Re2 Re3 Se1 -177.72(2)
Se6 Re2 Re3 Se1 71.40(2)
Se7 Re2 Re3 Se1 -0.25(2)
Se2 Re2 Re3 Se1 -106.55(2)
Re1 Re2 Re3 Se1 1.603(16)
Re4 Re2 Re3 Se1 -108.427(17)
Re5 Re2 Re3 Se1 -53.371(18)
P2 Re2 Re3 Re1 123.15(5)
Se3 Re2 Re3 Re1 -179.320(17)
Se6 Re2 Re3 Re1 69.800(16)
Se7 Re2 Re3 Re1 -1.855(16)
Se2 Re2 Re3 Re1 -108.153(17)
Re4 Re2 Re3 Re1 -110.030(10)
Re5 Re2 Re3 Re1 -54.974(9)
P2 Re2 Re3 Re6 178.20(5)
Se3 Re2 Re3 Re6 -124.275(17)
Se6 Re2 Re3 Re6 124.845(17)
Se7 Re2 Re3 Re6 53.191(18)
Se2 Re2 Re3 Re6 -53.107(17)
Re1 Re2 Re3 Re6 55.045(9)
Re4 Re2 Re3 Re6 -54.985(8)
Re5 Re2 Re3 Re6 0.071(9)
P2 Re2 Re3 Re4 -126.82(5)
Se3 Re2 Re3 Re4 -69.290(16)
Se6 Re2 Re3 Re4 179.829(17)
Se7 Re2 Re3 Re4 108.175(18)
Se2 Re2 Re3 Re4 1.877(16)
Re1 Re2 Re3 Re4 110.030(10)
Re5 Re2 Re3 Re4 55.056(8)
P3 Re3 Re4 P4 -4.54(7)
Se4 Re3 Re4 P4 -58.44(5)
Se6 Re3 Re4 P4 123.27(5)
Se3 Re3 Re4 P4 54.26(5)
Se1 Re3 Re4 P4 -128.85(5)
Re1 Re3 Re4 P4 177.48(5)
Re6 Re3 Re4 P4 -127.53(5)
Re2 Re3 Re4 P4 123.10(5)
P3 Re3 Re4 Se4 53.90(5)
Se6 Re3 Re4 Se4 -178.29(2)
Se3 Re3 Re4 Se4 112.69(2)
Se1 Re3 Re4 Se4 -70.42(2)
Re1 Re3 Re4 Se4 -124.084(16)
Re6 Re3 Re4 Se4 -69.096(16)
Re2 Re3 Re4 Se4 -178.459(17)
P3 Re3 Re4 Se8 124.25(5)
Se4 Re3 Re4 Se8 70.35(2)
Se6 Re3 Re4 Se8 -107.95(2)
Se3 Re3 Re4 Se8 -176.96(2)
Se1 Re3 Re4 Se8 -0.07(2)
Re1 Re3 Re4 Se8 -53.739(18)
Re6 Re3 Re4 Se8 1.250(16)
Re2 Re3 Re4 Se8 -108.114(17)
P3 Re3 Re4 Se3 -58.79(5)
Se4 Re3 Re4 Se3 -112.69(2)
Se6 Re3 Re4 Se3 69.01(2)
Se1 Re3 Re4 Se3 176.89(2)
Re1 Re3 Re4 Se3 123.221(17)
Re6 Re3 Re4 Se3 178.210(17)
Re2 Re3 Re4 Se3 68.846(16)
P3 Re3 Re4 Se2 -129.52(5)
Se4 Re3 Re4 Se2 176.58(2)
Se6 Re3 Re4 Se2 -1.71(2)
Se3 Re3 Re4 Se2 -70.72(2)
Se1 Re3 Re4 Se2 106.16(2)
Re1 Re3 Re4 Se2 52.497(17)
Re6 Re3 Re4 Se2 107.485(17)
Re2 Re3 Re4 Se2 -1.878(16)
P3 Re3 Re4 Re2 -127.64(5)
Se4 Re3 Re4 Re2 178.459(16)
Se6 Re3 Re4 Re2 0.165(17)
Se3 Re3 Re4 Re2 -68.846(16)
Se1 Re3 Re4 Re2 108.043(18)
Re1 Re3 Re4 Re2 54.375(8)
Re6 Re3 Re4 Re2 109.364(10)
P3 Re3 Re4 Re6 123.00(5)
Se4 Re3 Re4 Re6 69.096(16)
Se6 Re3 Re4 Re6 -109.199(18)
Se3 Re3 Re4 Re6 -178.210(17)
Se1 Re3 Re4 Re6 -1.321(16)
Re1 Re3 Re4 Re6 -54.989(9)
Re2 Re3 Re4 Re6 -109.364(10)
P3 Re3 Re4 Re5 177.43(5)
Se4 Re3 Re4 Re5 123.534(16)
Se6 Re3 Re4 Re5 -54.760(18)
Se3 Re3 Re4 Re5 -123.771(17)
Se1 Re3 Re4 Re5 53.118(18)
Re1 Re3 Re4 Re5 -0.550(9)
Re6 Re3 Re4 Re5 54.439(9)
Re2 Re3 Re4 Re5 -54.925(8)
P2 Re2 Re4 P4 3.99(7)
Se3 Re2 Re4 P4 -53.47(5)
Se6 Re2 Re4 P4 -122.82(5)
Se7 Re2 Re4 P4 129.15(5)
Se2 Re2 Re4 P4 59.28(5)
Re1 Re2 Re4 P4 -176.99(5)
Re3 Re2 Re4 P4 -122.66(5)
Re5 Re2 Re4 P4 128.29(5)
P2 Re2 Re4 Se4 128.13(6)
Se3 Re2 Re4 Se4 70.67(2)
Se6 Re2 Re4 Se4 1.32(2)
Se7 Re2 Re4 Se4 -106.71(2)
Se2 Re2 Re4 Se4 -176.58(2)
Re1 Re2 Re4 Se4 -52.851(18)
Re3 Re2 Re4 Se4 1.482(16)
Re5 Re2 Re4 Se4 -107.573(17)
P2 Re2 Re4 Se8 -125.56(6)
Se3 Re2 Re4 Se8 176.98(2)
Se6 Re2 Re4 Se8 107.63(2)
Se7 Re2 Re4 Se8 -0.40(2)
Se2 Re2 Re4 Se8 -70.27(2)
Re1 Re2 Re4 Se8 53.460(18)
Re3 Re2 Re4 Se8 107.793(17)
Re5 Re2 Re4 Se8 -1.262(16)
P2 Re2 Re4 Se3 57.46(6)
Se6 Re2 Re4 Se3 -69.35(2)
Se7 Re2 Re4 Se3 -177.38(2)
Se2 Re2 Re4 Se3 112.75(2)
Re1 Re2 Re4 Se3 -123.522(17)
Re3 Re2 Re4 Se3 -69.189(16)
Re5 Re2 Re4 Se3 -178.244(17)
P2 Re2 Re4 Se2 -55.29(6)
Se3 Re2 Re4 Se2 -112.75(2)
Se6 Re2 Re4 Se2 177.90(2)
Se7 Re2 Re4 Se2 69.87(2)
Re1 Re2 Re4 Se2 123.728(17)
Re3 Re2 Re4 Se2 178.061(17)
Re5 Re2 Re4 Se2 69.005(16)
P2 Re2 Re4 Re3 126.64(5)
Se3 Re2 Re4 Re3 69.189(16)
Se6 Re2 Re4 Re3 -0.164(17)
Se7 Re2 Re4 Re3 -108.195(18)
Se2 Re2 Re4 Re3 -178.061(17)
Re1 Re2 Re4 Re3 -54.333(9)
Re5 Re2 Re4 Re3 -109.055(9)
P2 Re2 Re4 Re6 -178.71(5)
Se3 Re2 Re4 Re6 123.831(17)
Se6 Re2 Re4 Re6 54.478(18)
Se7 Re2 Re4 Re6 -53.553(18)
Se2 Re2 Re4 Re6 -123.419(16)
Re1 Re2 Re4 Re6 0.309(9)
Re3 Re2 Re4 Re6 54.642(9)
Re5 Re2 Re4 Re6 -54.413(8)
P2 Re2 Re4 Re5 -124.30(5)
Se3 Re2 Re4 Re5 178.244(17)
Se6 Re2 Re4 Re5 108.891(18)
Se7 Re2 Re4 Re5 0.860(17)
Se2 Re2 Re4 Re5 -69.005(16)
Re1 Re2 Re4 Re5 54.722(9)
Re3 Re2 Re4 Re5 109.055(9)
N1 Re1 Re5 P5 -2.08(18)
Se5 Re1 Re5 P5 57.36(5)
Se7 Re1 Re5 P5 -54.65(5)
Se1 Re1 Re5 P5 126.84(5)
Se6 Re1 Re5 P5 -125.79(5)
Re3 Re1 Re5 P5 -178.97(5)
Re2 Re1 Re5 P5 -123.89(5)
Re6 Re1 Re5 P5 126.46(5)
N1 Re1 Re5 Se7 52.57(17)
Se5 Re1 Re5 Se7 112.01(2)
Se1 Re1 Re5 Se7 -178.51(2)
Se6 Re1 Re5 Se7 -71.14(2)
Re3 Re1 Re5 Se7 -124.321(17)
Re2 Re1 Re5 Se7 -69.242(16)
Re6 Re1 Re5 Se7 -178.889(17)
N1 Re1 Re5 Se8 -130.54(17)
Se5 Re1 Re5 Se8 -71.10(2)
Se7 Re1 Re5 Se8 176.89(2)
Se1 Re1 Re5 Se8 -1.62(2)
Se6 Re1 Re5 Se8 105.75(2)
Re3 Re1 Re5 Se8 52.570(17)
Re2 Re1 Re5 Se8 107.650(17)
Re6 Re1 Re5 Se8 -1.998(16)
N1 Re1 Re5 Se2 122.90(17)
Se5 Re1 Re5 Se2 -177.66(2)
Se7 Re1 Re5 Se2 70.33(2)
Se1 Re1 Re5 Se2 -108.18(2)
Se6 Re1 Re5 Se2 -0.81(2)
Re3 Re1 Re5 Se2 -53.990(18)
Re2 Re1 Re5 Se2 1.090(16)
Re6 Re1 Re5 Se2 -108.557(17)
N1 Re1 Re5 Se5 -59.44(17)
Se7 Re1 Re5 Se5 -112.01(2)
Se1 Re1 Re5 Se5 69.48(2)
Se6 Re1 Re5 Se5 176.85(2)
Re3 Re1 Re5 Se5 123.669(17)
Re2 Re1 Re5 Se5 178.749(17)
Re6 Re1 Re5 Se5 69.102(16)
N1 Re1 Re5 Re6 -128.54(17)
Se5 Re1 Re5 Re6 -69.102(16)
Se7 Re1 Re5 Re6 178.889(17)
Se1 Re1 Re5 Re6 0.380(16)
Se6 Re1 Re5 Re6 107.747(18)
Re3 Re1 Re5 Re6 54.567(8)
Re2 Re1 Re5 Re6 109.647(10)
N1 Re1 Re5 Re2 121.81(17)
Se5 Re1 Re5 Re2 -178.749(17)
Se7 Re1 Re5 Re2 69.242(16)
Se1 Re1 Re5 Re2 -109.267(18)
Se6 Re1 Re5 Re2 -1.900(17)
Re3 Re1 Re5 Re2 -55.080(9)
Re6 Re1 Re5 Re2 -109.647(10)
N1 Re1 Re5 Re4 176.34(17)
Se5 Re1 Re5 Re4 -124.219(17)
Se7 Re1 Re5 Re4 123.772(17)
Se1 Re1 Re5 Re4 -54.737(18)
Se6 Re1 Re5 Re4 52.630(18)
Re3 Re1 Re5 Re4 -0.550(9)
Re2 Re1 Re5 Re4 54.530(9)
Re6 Re1 Re5 Re4 -55.117(8)
P2 Re2 Re5 P5 2.68(7)
Se3 Re2 Re5 P5 -125.91(5)
Se6 Re2 Re5 P5 128.02(5)
Se7 Re2 Re5 P5 56.69(5)
Se2 Re2 Re5 P5 -55.02(5)
Re1 Re2 Re5 P5 126.11(5)
Re3 Re2 Re5 P5 -179.14(5)
Re4 Re2 Re5 P5 -124.20(5)
P2 Re2 Re5 Se7 -54.01(5)
Se3 Re2 Re5 Se7 177.41(2)
Se6 Re2 Re5 Se7 71.33(2)
Se2 Re2 Re5 Se7 -111.71(2)
Re1 Re2 Re5 Se7 69.417(17)
Re3 Re2 Re5 Se7 124.170(17)
Re4 Re2 Re5 Se7 179.110(17)
P2 Re2 Re5 Se8 128.14(5)
Se3 Re2 Re5 Se8 -0.44(2)
Se6 Re2 Re5 Se8 -106.52(2)
Se7 Re2 Re5 Se8 -177.85(2)
Se2 Re2 Re5 Se8 70.44(2)
Re1 Re2 Re5 Se8 -108.432(18)
Re3 Re2 Re5 Se8 -53.679(17)
Re4 Re2 Re5 Se8 1.261(16)
P2 Re2 Re5 Se2 57.70(5)
Se3 Re2 Re5 Se2 -70.88(2)
Se6 Re2 Re5 Se2 -176.96(2)
Se7 Re2 Re5 Se2 111.71(2)
Re1 Re2 Re5 Se2 -178.872(17)
Re3 Re2 Re5 Se2 -124.119(17)
Re4 Re2 Re5 Se2 -69.179(16)
P2 Re2 Re5 Se5 -124.63(5)
Se3 Re2 Re5 Se5 106.78(2)
Se6 Re2 Re5 Se5 0.71(2)
Se7 Re2 Re5 Se5 -70.62(2)
Se2 Re2 Re5 Se5 177.67(2)
Re1 Re2 Re5 Se5 -1.205(16)
Re3 Re2 Re5 Se5 53.549(18)
Re4 Re2 Re5 Se5 108.489(18)
P2 Re2 Re5 Re6 -178.25(5)
Se3 Re2 Re5 Re6 53.164(18)
Se6 Re2 Re5 Re6 -52.909(18)
Se7 Re2 Re5 Re6 -124.241(17)
Se2 Re2 Re5 Re6 124.048(16)
Re1 Re2 Re5 Re6 -54.824(9)
Re3 Re2 Re5 Re6 -0.071(9)
Re4 Re2 Re5 Re6 54.869(8)
P2 Re2 Re5 Re1 -123.43(5)
Se3 Re2 Re5 Re1 107.989(18)
Se6 Re2 Re5 Re1 1.916(17)
Se7 Re2 Re5 Re1 -69.417(17)
Se2 Re2 Re5 Re1 178.872(17)
Re3 Re2 Re5 Re1 54.753(9)
Re4 Re2 Re5 Re1 109.693(10)
P2 Re2 Re5 Re4 126.88(5)
Se3 Re2 Re5 Re4 -1.705(17)
Se6 Re2 Re5 Re4 -107.778(18)
Se7 Re2 Re5 Re4 -179.110(17)
Se2 Re2 Re5 Re4 69.179(16)
Re1 Re2 Re5 Re4 -109.693(10)
Re3 Re2 Re5 Re4 -54.940(8)
P4 Re4 Re5 P5 1.12(7)
Se4 Re4 Re5 P5 -127.87(5)
Se8 Re4 Re5 P5 -57.21(5)
Se3 Re4 Re5 P5 125.79(5)
Se2 Re4 Re5 P5 54.77(5)
Re3 Re4 Re5 P5 179.01(5)
Re2 Re4 Re5 P5 124.10(5)
Re6 Re4 Re5 P5 -126.40(5)
P4 Re4 Re5 Se7 -123.83(5)
Se4 Re4 Re5 Se7 107.17(2)
Se8 Re4 Re5 Se7 177.83(2)
Se3 Re4 Re5 Se7 0.83(2)
Se2 Re4 Re5 Se7 -70.18(2)
Re3 Re4 Re5 Se7 54.049(18)
Re2 Re4 Re5 Se7 -0.860(17)
Re6 Re4 Re5 Se7 108.646(18)
P4 Re4 Re5 Se8 58.33(5)
Se4 Re4 Re5 Se8 -70.66(2)
Se3 Re4 Re5 Se8 -177.00(2)
Se2 Re4 Re5 Se8 111.98(2)
Re3 Re4 Re5 Se8 -123.783(17)
Re2 Re4 Re5 Se8 -178.692(17)
Re6 Re4 Re5 Se8 -69.186(16)
P4 Re4 Re5 Se2 -53.65(5)
Se4 Re4 Re5 Se2 177.35(2)
Se8 Re4 Re5 Se2 -111.98(2)
Se3 Re4 Re5 Se2 71.01(2)
Re3 Re4 Re5 Se2 124.233(17)
Re2 Re4 Re5 Se2 69.324(16)
Re6 Re4 Re5 Se2 178.829(17)
P4 Re4 Re5 Se5 129.49(5)
Se4 Re4 Re5 Se5 0.49(2)
Se8 Re4 Re5 Se5 71.16(2)
Se3 Re4 Re5 Se5 -105.85(2)
Se2 Re4 Re5 Se5 -176.86(2)
Re3 Re4 Re5 Se5 -52.627(18)
Re2 Re4 Re5 Se5 -107.536(18)
Re6 Re4 Re5 Se5 1.970(16)
P4 Re4 Re5 Re6 127.52(5)
Se4 Re4 Re5 Re6 -1.476(16)
Se8 Re4 Re5 Re6 69.186(16)
Se3 Re4 Re5 Re6 -107.818(18)
Se2 Re4 Re5 Re6 -178.829(17)
Re3 Re4 Re5 Re6 -54.597(8)
Re2 Re4 Re5 Re6 -109.506(10)
P4 Re4 Re5 Re1 -177.34(5)
Se4 Re4 Re5 Re1 53.668(17)
Se8 Re4 Re5 Re1 124.330(17)
Se3 Re4 Re5 Re1 -52.674(18)
Se2 Re4 Re5 Re1 -123.685(16)
Re3 Re4 Re5 Re1 0.547(9)
Re2 Re4 Re5 Re1 -54.362(9)
Re6 Re4 Re5 Re1 55.144(8)
P4 Re4 Re5 Re2 -122.97(5)
Se4 Re4 Re5 Re2 108.030(17)
Se8 Re4 Re5 Re2 178.692(17)
Se3 Re4 Re5 Re2 1.688(16)
Se2 Re4 Re5 Re2 -69.324(16)
Re3 Re4 Re5 Re2 54.909(9)
Re6 Re4 Re5 Re2 109.506(10)
P5 Re5 Re6 P6 4.26(7)
Se7 Re5 Re6 P6 131.90(5)
Se8 Re5 Re6 P6 -51.23(5)
Se2 Re5 Re6 P6 -121.30(5)
Se5 Re5 Re6 P6 61.87(5)
Re1 Re5 Re6 P6 130.83(5)
Re2 Re5 Re6 P6 -174.79(5)
Re4 Re5 Re6 P6 -120.17(5)
P5 Re5 Re6 Se4 125.91(5)
Se7 Re5 Re6 Se4 -106.44(2)
Se8 Re5 Re6 Se4 70.42(2)
Se2 Re5 Re6 Se4 0.35(2)
Se5 Re5 Re6 Se4 -176.48(2)
Re1 Re5 Re6 Se4 -107.522(17)
Re2 Re5 Re6 Se4 -53.138(18)
Re4 Re5 Re6 Se4 1.486(16)
P5 Re5 Re6 Se8 55.49(5)
Se7 Re5 Re6 Se8 -176.86(2)
Se2 Re5 Re6 Se8 -70.07(2)
Se5 Re5 Re6 Se8 113.10(2)
Re1 Re5 Re6 Se8 -177.941(17)
Re2 Re5 Re6 Se8 -123.557(16)
Re4 Re5 Re6 Se8 -68.933(16)
P5 Re5 Re6 Se5 -57.61(5)
Se7 Re5 Re6 Se5 70.04(2)
Se8 Re5 Re6 Se5 -113.10(2)
Se2 Re5 Re6 Se5 176.83(2)
Re1 Re5 Re6 Se5 68.959(16)
Re2 Re5 Re6 Se5 123.343(17)
Re4 Re5 Re6 Se5 177.967(17)
P5 Re5 Re6 Se1 -126.95(5)
Se7 Re5 Re6 Se1 0.70(2)
Se8 Re5 Re6 Se1 177.56(2)
Se2 Re5 Re6 Se1 107.49(2)
Se5 Re5 Re6 Se1 -69.34(2)
Re1 Re5 Re6 Se1 -0.381(16)
Re2 Re5 Re6 Se1 54.003(17)
Re4 Re5 Re6 Se1 108.627(17)
P5 Re5 Re6 Re3 179.12(5)
Se7 Re5 Re6 Re3 -53.234(18)
Se8 Re5 Re6 Re3 123.628(16)
Se2 Re5 Re6 Re3 53.561(18)
Se5 Re5 Re6 Re3 -123.272(17)
Re1 Re5 Re6 Re3 -54.313(8)
Re2 Re5 Re6 Re3 0.071(9)
Re4 Re5 Re6 Re3 54.695(9)
P5 Re5 Re6 Re1 -126.57(5)
Se7 Re5 Re6 Re1 1.079(16)
Se8 Re5 Re6 Re1 177.941(16)
Se2 Re5 Re6 Re1 107.874(17)
Se5 Re5 Re6 Re1 -68.959(16)
Re2 Re5 Re6 Re1 54.385(8)
Re4 Re5 Re6 Re1 109.008(9)
P5 Re5 Re6 Re4 124.42(5)
Se7 Re5 Re6 Re4 -107.929(18)
Se8 Re5 Re6 Re4 68.933(16)
Se2 Re5 Re6 Re4 -1.134(16)
Se5 Re5 Re6 Re4 -177.967(17)
Re1 Re5 Re6 Re4 -109.008(9)
Re2 Re5 Re6 Re4 -54.624(9)
P3 Re3 Re6 P6 -3.29(7)
Se4 Re3 Re6 P6 50.74(5)
Se6 Re3 Re6 P6 -132.14(5)
Se3 Re3 Re6 P6 121.59(5)
Se1 Re3 Re6 P6 -61.51(5)
Re1 Re3 Re6 P6 -130.63(5)
Re2 Re3 Re6 P6 174.68(5)
Re4 Re3 Re6 P6 119.85(5)
P3 Re3 Re6 Se4 -54.02(5)
Se6 Re3 Re6 Se4 177.13(2)
Se3 Re3 Re6 Se4 70.85(2)
Se1 Re3 Re6 Se4 -112.25(2)
Re1 Re3 Re6 Se4 178.632(17)
Re2 Re3 Re6 Se4 123.942(16)
Re4 Re3 Re6 Se4 69.116(16)
P3 Re3 Re6 Se8 -124.39(5)
Se4 Re3 Re6 Se8 -70.37(2)
Se6 Re3 Re6 Se8 106.76(2)
Se3 Re3 Re6 Se8 0.48(2)
Se1 Re3 Re6 Se8 177.38(2)
Re1 Re3 Re6 Se8 108.263(18)
Re2 Re3 Re6 Se8 53.573(18)
Re4 Re3 Re6 Se8 -1.253(16)
P3 Re3 Re6 Se5 127.99(5)
Se4 Re3 Re6 Se5 -177.98(2)
Se6 Re3 Re6 Se5 -0.86(2)
Se3 Re3 Re6 Se5 -107.13(2)
Se1 Re3 Re6 Se5 69.77(2)
Re1 Re3 Re6 Se5 0.651(16)
Re2 Re3 Re6 Se5 -54.039(18)
Re4 Re3 Re6 Se5 -108.865(18)
P3 Re3 Re6 Se1 58.22(5)
Se4 Re3 Re6 Se1 112.25(2)
Se6 Re3 Re6 Se1 -70.63(2)
Se3 Re3 Re6 Se1 -176.90(2)
Re1 Re3 Re6 Se1 -69.121(16)
Re2 Re3 Re6 Se1 -123.811(17)
Re4 Re3 Re6 Se1 -178.637(17)
P3 Re3 Re6 Re5 -178.04(5)
Se4 Re3 Re6 Re5 -124.013(16)
Se6 Re3 Re6 Re5 53.112(18)
Se3 Re3 Re6 Re5 -53.159(18)
Se1 Re3 Re6 Re5 123.740(17)
Re1 Re3 Re6 Re5 54.619(8)
Re2 Re3 Re6 Re5 -0.071(9)
Re4 Re3 Re6 Re5 -54.897(8)
P3 Re3 Re6 Re1 127.34(5)
Se4 Re3 Re6 Re1 -178.632(17)
Se6 Re3 Re6 Re1 -1.507(17)
Se3 Re3 Re6 Re1 -107.778(18)
Se1 Re3 Re6 Re1 69.121(16)
Re2 Re3 Re6 Re1 -54.690(9)
Re4 Re3 Re6 Re1 -109.516(10)
P3 Re3 Re6 Re4 -123.14(5)
Se4 Re3 Re6 Re4 -69.116(16)
Se6 Re3 Re6 Re4 108.009(18)
Se3 Re3 Re6 Re4 1.738(16)
Se1 Re3 Re6 Re4 178.637(17)
Re1 Re3 Re6 Re4 109.516(10)
Re2 Re3 Re6 Re4 54.826(9)
N1 Re1 Re6 P6 2.39(19)
Se5 Re1 Re6 P6 -54.81(6)
Se7 Re1 Re6 P6 -125.42(6)
Se1 Re1 Re6 P6 56.05(6)
Se6 Re1 Re6 P6 127.35(6)
Re3 Re1 Re6 P6 125.87(5)
Re2 Re1 Re6 P6 -179.16(5)
Re5 Re1 Re6 P6 -124.35(5)
N1 Re1 Re6 Se4 -124.79(18)
Se5 Re1 Re6 Se4 178.01(2)
Se7 Re1 Re6 Se4 107.40(2)
Se1 Re1 Re6 Se4 -71.13(2)
Se6 Re1 Re6 Se4 0.17(2)
Re3 Re1 Re6 Se4 -1.315(16)
Re2 Re1 Re6 Se4 53.660(18)
Re5 Re1 Re6 Se4 108.472(17)
N1 Re1 Re6 Se8 128.74(18)
Se5 Re1 Re6 Se8 71.53(2)
Se7 Re1 Re6 Se8 0.93(2)
Se1 Re1 Re6 Se8 -177.61(2)
Se6 Re1 Re6 Se8 -106.31(2)
Re3 Re1 Re6 Se8 -107.790(17)
Re2 Re1 Re6 Se8 -52.816(18)
Re5 Re1 Re6 Se8 1.997(16)
N1 Re1 Re6 Se5 57.20(18)
Se7 Re1 Re6 Se5 -70.61(2)
Se1 Re1 Re6 Se5 110.86(2)
Se6 Re1 Re6 Se5 -177.84(2)
Re3 Re1 Re6 Se5 -179.324(17)
Re2 Re1 Re6 Se5 -124.350(17)
Re5 Re1 Re6 Se5 -69.538(16)
N1 Re1 Re6 Se1 -53.65(18)
Se5 Re1 Re6 Se1 -110.86(2)
Se7 Re1 Re6 Se1 178.54(2)
Se6 Re1 Re6 Se1 71.30(2)
Re3 Re1 Re6 Se1 69.819(16)
Re2 Re1 Re6 Se1 124.794(17)
Re5 Re1 Re6 Se1 179.606(17)
N1 Re1 Re6 Re5 126.74(18)
Se5 Re1 Re6 Re5 69.538(16)
Se7 Re1 Re6 Re5 -1.070(16)
Se1 Re1 Re6 Re5 -179.606(17)
Se6 Re1 Re6 Re5 -108.305(18)
Re3 Re1 Re6 Re5 -109.787(9)
Re2 Re1 Re6 Re5 -54.812(9)
N1 Re1 Re6 Re3 -123.47(18)
Se5 Re1 Re6 Re3 179.324(17)
Se7 Re1 Re6 Re3 108.717(18)
Se1 Re1 Re6 Re3 -69.819(16)
Se6 Re1 Re6 Re3 1.482(17)
Re2 Re1 Re6 Re3 54.974(9)
Re5 Re1 Re6 Re3 109.787(9)
N1 Re1 Re6 Re4 -178.14(18)
Se5 Re1 Re6 Re4 124.658(17)
Se7 Re1 Re6 Re4 54.051(18)
Se1 Re1 Re6 Re4 -124.485(17)
Se6 Re1 Re6 Re4 -53.184(18)
Re3 Re1 Re6 Re4 -54.666(8)
Re2 Re1 Re6 Re4 0.308(9)
Re5 Re1 Re6 Re4 55.121(9)
P4 Re4 Re6 P6 -3.63(7)
Se4 Re4 Re6 P6 -57.01(5)
Se8 Re4 Re6 P6 55.28(5)
Se3 Re4 Re6 P6 -127.74(5)
Se2 Re4 Re6 P6 125.65(5)
Re3 Re4 Re6 P6 -126.02(5)
Re2 Re4 Re6 P6 179.23(5)
Re5 Re4 Re6 P6 124.53(5)
P4 Re4 Re6 Se4 53.38(5)
Se8 Re4 Re6 Se4 112.29(2)
Se3 Re4 Re6 Se4 -70.73(2)
Se2 Re4 Re6 Se4 -177.34(2)
Re3 Re4 Re6 Se4 -69.006(16)
Re2 Re4 Re6 Se4 -123.762(16)
Re5 Re4 Re6 Se4 -178.463(16)
P4 Re4 Re6 Se8 -58.91(5)
Se4 Re4 Re6 Se8 -112.29(2)
Se3 Re4 Re6 Se8 176.98(2)
Se2 Re4 Re6 Se8 70.37(2)
Re3 Re4 Re6 Se8 178.702(17)
Re2 Re4 Re6 Se8 123.946(16)
Re5 Re4 Re6 Se8 69.245(16)
P4 Re4 Re6 Se5 -130.14(5)
Se4 Re4 Re6 Se5 176.48(2)
Se8 Re4 Re6 Se5 -71.23(2)
Se3 Re4 Re6 Se5 105.75(2)
Se2 Re4 Re6 Se5 -0.86(2)
Re3 Re4 Re6 Se5 107.475(18)
Re2 Re4 Re6 Se5 52.719(17)
Re5 Re4 Re6 Se5 -1.982(16)
P4 Re4 Re6 Se1 123.71(5)
Se4 Re4 Re6 Se1 70.34(2)
Se8 Re4 Re6 Se1 -177.37(2)
Se3 Re4 Re6 Se1 -0.40(2)
Se2 Re4 Re6 Se1 -107.00(2)
Re3 Re4 Re6 Se1 1.329(17)
Re2 Re4 Re6 Se1 -53.427(18)
Re5 Re4 Re6 Se1 -108.128(18)
P4 Re4 Re6 Re5 -128.16(5)
Se4 Re4 Re6 Re5 178.463(16)
Se8 Re4 Re6 Re5 -69.245(16)
Se3 Re4 Re6 Re5 107.730(18)
Se2 Re4 Re6 Re5 1.126(16)
Re3 Re4 Re6 Re5 109.456(10)
Re2 Re4 Re6 Re5 54.701(8)
P4 Re4 Re6 Re3 122.38(5)
Se4 Re4 Re6 Re3 69.006(16)
Se8 Re4 Re6 Re3 -178.702(17)
Se3 Re4 Re6 Re3 -1.726(16)
Se2 Re4 Re6 Re3 -108.330(17)
Re2 Re4 Re6 Re3 -54.756(8)
Re5 Re4 Re6 Re3 -109.456(10)
P4 Re4 Re6 Re1 176.83(5)
Se4 Re4 Re6 Re1 123.455(16)
Se8 Re4 Re6 Re1 -124.253(16)
Se3 Re4 Re6 Re1 52.723(18)
Se2 Re4 Re6 Re1 -53.882(17)
Re3 Re4 Re6 Re1 54.449(8)
Re2 Re4 Re6 Re1 -0.307(9)
Re5 Re4 Re6 Re1 -55.008(8)
P6 Re6 Se1 Re1 -146.86(4)
Se4 Re6 Se1 Re1 123.202(16)
Se8 Re6 Se1 Re1 33.8(3)
Se5 Re6 Se1 Re1 -52.681(16)
Re5 Re6 Se1 Re1 0.388(17)
Re3 Re6 Se1 Re1 71.347(12)
Re4 Re6 Se1 Re1 70.002(16)
P6 Re6 Se1 Re3 141.79(4)
Se4 Re6 Se1 Re3 51.855(16)
Se8 Re6 Se1 Re3 -37.6(3)
Se5 Re6 Se1 Re3 -124.028(17)
Re5 Re6 Se1 Re3 -70.959(15)
Re1 Re6 Se1 Re3 -71.347(12)
Re4 Re6 Se1 Re3 -1.345(17)
N1 Re1 Se1 Re6 146.94(12)
Se5 Re1 Se1 Re6 52.653(15)
Se7 Re1 Se1 Re6 -19.4(3)
Se6 Re1 Se1 Re6 -123.366(16)
Re3 Re1 Se1 Re6 -71.689(12)
Re2 Re1 Se1 Re6 -70.043(16)
Re5 Re1 Se1 Re6 -0.386(17)
N1 Re1 Se1 Re3 -141.37(12)
Se5 Re1 Se1 Re3 124.342(16)
Se7 Re1 Se1 Re3 52.3(3)
Se6 Re1 Se1 Re3 -51.677(16)
Re2 Re1 Se1 Re3 1.646(17)
Re5 Re1 Se1 Re3 71.304(15)
Re6 Re1 Se1 Re3 71.689(12)
P3 Re3 Se1 Re6 -141.68(4)
Se4 Re3 Se1 Re6 -52.039(16)
Se6 Re3 Se1 Re6 124.537(17)
Se3 Re3 Se1 Re6 42.1(3)
Re1 Re3 Se1 Re6 72.333(12)
Re2 Re3 Se1 Re6 70.705(16)
Re4 Re3 Se1 Re6 1.347(17)
P3 Re3 Se1 Re1 145.99(4)
Se4 Re3 Se1 Re1 -124.372(16)
Se6 Re3 Se1 Re1 52.204(16)
Se3 Re3 Se1 Re1 -30.2(3)
Re6 Re3 Se1 Re1 -72.333(12)
Re2 Re3 Se1 Re1 -1.628(16)
Re4 Re3 Se1 Re1 -70.986(16)
P5 Re5 Se2 Re4 -144.22(4)
Se7 Re5 Se2 Re4 124.004(17)
Se8 Re5 Se2 Re4 -52.054(15)
Se5 Re5 Se2 Re4 41.9(3)
Re6 Re5 Se2 Re4 1.156(16)
Re1 Re5 Se2 Re4 70.640(15)
Re2 Re5 Se2 Re4 71.744(12)
P5 Re5 Se2 Re2 144.04(4)
Se7 Re5 Se2 Re2 52.260(16)
Se8 Re5 Se2 Re2 -123.798(16)
Se5 Re5 Se2 Re2 -29.9(3)
Re6 Re5 Se2 Re2 -70.588(15)
Re1 Re5 Se2 Re2 -1.104(16)
Re4 Re5 Se2 Re2 -71.744(12)
P4 Re4 Se2 Re5 146.78(4)
Se4 Re4 Se2 Re5 -30.7(2)
Se8 Re4 Se2 Re5 52.048(15)
Se3 Re4 Se2 Re5 -123.410(17)
Re3 Re4 Se2 Re5 -70.001(15)
Re2 Re4 Se2 Re5 -71.909(12)
Re6 Re4 Se2 Re5 -1.142(16)
P4 Re4 Se2 Re2 -141.31(4)
Se4 Re4 Se2 Re2 41.2(2)
Se8 Re4 Se2 Re2 123.957(16)
Se3 Re4 Se2 Re2 -51.501(16)
Re3 Re4 Se2 Re2 1.908(16)
Re6 Re4 Se2 Re2 70.767(15)
Re5 Re4 Se2 Re2 71.909(12)
P2 Re2 Se2 Re5 -142.69(4)
Se3 Re2 Se2 Re5 123.941(17)
Se6 Re2 Se2 Re5 43.5(3)
Se7 Re2 Se2 Re5 -52.197(16)
Re1 Re2 Se2 Re5 1.112(16)
Re3 Re2 Se2 Re5 70.204(15)
Re4 Re2 Se2 Re5 72.112(12)
P2 Re2 Se2 Re4 145.20(4)
Se3 Re2 Se2 Re4 51.829(16)
Se6 Re2 Se2 Re4 -28.6(3)
Se7 Re2 Se2 Re4 -124.309(16)
Re1 Re2 Se2 Re4 -71.001(15)
Re3 Re2 Se2 Re4 -1.909(16)
Re5 Re2 Se2 Re4 -72.112(12)
P2 Re2 Se3 Re3 144.01(4)
Se6 Re2 Se3 Re3 52.565(16)
Se7 Re2 Se3 Re3 -35.3(3)
Se2 Re2 Se3 Re3 -123.614(16)
Re1 Re2 Se3 Re3 -0.668(17)
Re4 Re2 Se3 Re3 -71.846(12)
Re5 Re2 Se3 Re3 -70.112(16)
P2 Re2 Se3 Re4 -144.14(4)
Se6 Re2 Se3 Re4 124.411(17)
Se7 Re2 Se3 Re4 36.6(3)
Se2 Re2 Se3 Re4 -51.768(16)
Re1 Re2 Se3 Re4 71.179(16)
Re3 Re2 Se3 Re4 71.846(12)
Re5 Re2 Se3 Re4 1.734(17)
P3 Re3 Se3 Re2 -146.47(4)
Se4 Re3 Se3 Re2 123.877(16)
Se6 Re3 Se3 Re2 -52.743(16)
Se1 Re3 Se3 Re2 29.7(3)
Re1 Re3 Se3 Re2 0.666(17)
Re6 Re3 Se3 Re2 70.292(16)
Re4 Re3 Se3 Re2 72.063(12)
P3 Re3 Se3 Re4 141.47(4)
Se4 Re3 Se3 Re4 51.814(16)
Se6 Re3 Se3 Re4 -124.806(17)
Se1 Re3 Se3 Re4 -42.4(3)
Re1 Re3 Se3 Re4 -71.397(16)
Re6 Re3 Se3 Re4 -1.771(17)
Re2 Re3 Se3 Re4 -72.063(12)
P4 Re4 Se3 Re2 144.29(4)
Se4 Re4 Se3 Re2 -123.615(16)
Se8 Re4 Se3 Re2 -35.8(2)
Se2 Re4 Se3 Re2 51.803(16)
Re3 Re4 Se3 Re2 -72.048(13)
Re6 Re4 Se3 Re2 -70.294(16)
Re5 Re4 Se3 Re2 -1.722(17)
P4 Re4 Se3 Re3 -143.66(4)
Se4 Re4 Se3 Re3 -51.566(16)
Se8 Re4 Se3 Re3 36.2(2)
Se2 Re4 Se3 Re3 123.852(17)
Re2 Re4 Se3 Re3 72.048(13)
Re6 Re4 Se3 Re3 1.754(17)
Re5 Re4 Se3 Re3 70.326(16)
P3 Re3 Se4 Re6 143.84(4)
Se6 Re3 Se4 Re6 -46.5(3)
Se3 Re3 Se4 Re6 -123.981(17)
Se1 Re3 Se4 Re6 51.972(16)
Re1 Re3 Se4 Re6 -1.356(16)
Re2 Re3 Se4 Re6 -70.660(15)
Re4 Re3 Se4 Re6 -72.178(12)
P3 Re3 Se4 Re4 -143.98(4)
Se6 Re3 Se4 Re4 25.7(3)
Se3 Re3 Se4 Re4 -51.803(16)
Se1 Re3 Se4 Re4 124.150(17)
Re1 Re3 Se4 Re4 70.823(15)
Re6 Re3 Se4 Re4 72.178(12)
Re2 Re3 Se4 Re4 1.518(16)
P6 Re6 Se4 Re3 -147.12(4)
Se8 Re6 Se4 Re3 123.897(17)
Se5 Re6 Se4 Re3 25.0(3)
Se1 Re6 Se4 Re3 -52.322(16)
Re5 Re6 Se4 Re3 70.472(15)
Re1 Re6 Se4 Re3 1.335(16)
Re4 Re6 Se4 Re3 71.989(12)
P6 Re6 Se4 Re4 140.90(4)
Se8 Re6 Se4 Re4 51.908(16)
Se5 Re6 Se4 Re4 -47.0(3)
Se1 Re6 Se4 Re4 -124.310(17)
Re5 Re6 Se4 Re4 -1.516(16)
Re3 Re6 Se4 Re4 -71.989(12)
Re1 Re6 Se4 Re4 -70.653(15)
P4 Re4 Se4 Re3 141.50(4)
Se8 Re4 Se4 Re3 -123.762(16)
Se3 Re4 Se4 Re3 51.696(16)
Se2 Re4 Se4 Re3 -41.0(2)
Re2 Re4 Se4 Re3 -1.511(16)
Re6 Re4 Se4 Re3 -71.903(12)
Re5 Re4 Se4 Re3 -70.404(15)
P4 Re4 Se4 Re6 -146.59(4)
Se8 Re4 Se4 Re6 -51.859(15)
Se3 Re4 Se4 Re6 123.599(17)
Se2 Re4 Se4 Re6 30.9(2)
Re3 Re4 Se4 Re6 71.903(12)
Re2 Re4 Se4 Re6 70.392(15)
Re5 Re4 Se4 Re6 1.499(16)
P6 Re6 Se5 Re1 147.44(4)
Se4 Re6 Se5 Re1 -24.7(3)
Se8 Re6 Se5 Re1 -123.517(17)
Se1 Re6 Se5 Re1 52.709(16)
Re5 Re6 Se5 Re1 -71.879(12)
Re3 Re6 Se5 Re1 -0.660(16)
Re4 Re6 Se5 Re1 -69.866(16)
P6 Re6 Se5 Re5 -140.68(4)
Se4 Re6 Se5 Re5 47.2(3)
Se8 Re6 Se5 Re5 -51.637(16)
Se1 Re6 Se5 Re5 124.588(17)
Re3 Re6 Se5 Re5 71.219(15)
Re1 Re6 Se5 Re5 71.879(12)
Re4 Re6 Se5 Re5 2.013(16)
N1 Re1 Se5 Re6 -145.22(12)
Se7 Re1 Se5 Re6 123.586(17)
Se1 Re1 Se5 Re6 -52.708(16)
Se6 Re1 Se5 Re6 28.2(3)
Re3 Re1 Se5 Re6 0.664(17)
Re2 Re1 Se5 Re6 70.311(16)
Re5 Re1 Se5 Re6 71.549(12)
N1 Re1 Se5 Re5 143.23(12)
Se7 Re1 Se5 Re5 52.036(16)
Se1 Re1 Se5 Re5 -124.258(17)
Se6 Re1 Se5 Re5 -43.4(3)
Re3 Re1 Se5 Re5 -70.885(16)
Re2 Re1 Se5 Re5 -1.238(16)
Re6 Re1 Se5 Re5 -71.549(12)
P5 Re5 Se5 Re6 143.79(4)
Se7 Re5 Se5 Re6 -124.431(17)
Se8 Re5 Se5 Re6 51.591(16)
Se2 Re5 Se5 Re6 -42.3(3)
Re1 Re5 Se5 Re6 -72.241(12)
Re2 Re5 Se5 Re6 -71.018(15)
Re4 Re5 Se5 Re6 -2.007(16)
P5 Re5 Se5 Re1 -143.97(4)
Se7 Re5 Se5 Re1 -52.190(16)
Se8 Re5 Se5 Re1 123.832(16)
Se2 Re5 Se5 Re1 30.0(3)
Re6 Re5 Se5 Re1 72.241(12)
Re2 Re5 Se5 Re1 1.222(16)
Re4 Re5 Se5 Re1 70.234(15)
P3 Re3 Se6 Re2 144.64(4)
Se4 Re3 Se6 Re2 -25.0(3)
Se3 Re3 Se6 Re2 52.530(16)
Se1 Re3 Se6 Re2 -123.448(17)
Re1 Re3 Se6 Re2 -71.568(12)
Re6 Re3 Se6 Re2 -70.038(16)
Re4 Re3 Se6 Re2 -0.168(17)
P3 Re3 Se6 Re1 -143.79(4)
Se4 Re3 Se6 Re1 46.6(3)
Se3 Re3 Se6 Re1 124.098(17)
Se1 Re3 Se6 Re1 -51.879(16)
Re6 Re3 Se6 Re1 1.530(17)
Re2 Re3 Se6 Re1 71.568(12)
Re4 Re3 Se6 Re1 71.400(15)
P2 Re2 Se6 Re3 -146.08(4)
Se3 Re2 Se6 Re3 -52.758(16)
Se7 Re2 Se6 Re3 123.381(17)
Se2 Re2 Se6 Re3 27.7(3)
Re1 Re2 Se6 Re3 71.638(12)
Re4 Re2 Se6 Re3 0.168(17)
Re5 Re2 Se6 Re3 69.696(16)
P2 Re2 Se6 Re1 142.28(4)
Se3 Re2 Se6 Re1 -124.396(17)
Se7 Re2 Se6 Re1 51.743(16)
Se2 Re2 Se6 Re1 -43.9(3)
Re3 Re2 Se6 Re1 -71.638(12)
Re4 Re2 Se6 Re1 -71.471(16)
Re5 Re2 Se6 Re1 -1.943(17)
N1 Re1 Se6 Re3 144.81(12)
Se5 Re1 Se6 Re3 -28.6(3)
Se7 Re1 Se6 Re3 -123.994(17)
Se1 Re1 Se6 Re3 52.225(16)
Re2 Re1 Se6 Re3 -72.344(13)
Re5 Re1 Se6 Re3 -70.407(16)
Re6 Re1 Se6 Re3 -1.510(17)
N1 Re1 Se6 Re2 -142.85(12)
Se5 Re1 Se6 Re2 43.8(3)
Se7 Re1 Se6 Re2 -51.649(16)
Se1 Re1 Se6 Re2 124.570(17)
Re3 Re1 Se6 Re2 72.344(13)
Re5 Re1 Se6 Re2 1.937(17)
Re6 Re1 Se6 Re2 70.835(16)
P5 Re5 Se7 Re2 -143.19(4)
Se8 Re5 Se7 Re2 28.4(3)
Se2 Re5 Se7 Re2 -52.350(16)
Se5 Re5 Se7 Re2 123.552(17)
Re6 Re5 Se7 Re2 70.398(16)
Re1 Re5 Se7 Re2 71.497(12)
Re4 Re5 Se7 Re2 0.874(17)
P5 Re5 Se7 Re1 145.31(4)
Se8 Re5 Se7 Re1 -43.1(3)
Se2 Re5 Se7 Re1 -123.847(17)
Se5 Re5 Se7 Re1 52.055(16)
Re6 Re5 Se7 Re1 -1.099(17)
Re2 Re5 Se7 Re1 -71.497(12)
Re4 Re5 Se7 Re1 -70.624(16)
P2 Re2 Se7 Re5 144.57(4)
Se3 Re2 Se7 Re5 -36.2(3)
Se6 Re2 Se7 Re5 -123.917(17)
Se2 Re2 Se7 Re5 52.228(16)
Re1 Re2 Se7 Re5 -72.028(12)
Re3 Re2 Se7 Re5 -70.149(16)
Re4 Re2 Se7 Re5 -0.877(17)
P2 Re2 Se7 Re1 -143.40(4)
Se3 Re2 Se7 Re1 35.9(3)
Se6 Re2 Se7 Re1 -51.888(16)
Se2 Re2 Se7 Re1 124.256(16)
Re3 Re2 Se7 Re1 1.879(17)
Re4 Re2 Se7 Re1 71.151(16)
Re5 Re2 Se7 Re1 72.028(12)
N1 Re1 Se7 Re5 -146.59(12)
Se5 Re1 Se7 Re5 -52.266(15)
Se1 Re1 Se7 Re5 19.7(3)
Se6 Re1 Se7 Re5 123.720(16)
Re3 Re1 Se7 Re5 70.295(16)
Re2 Re1 Se7 Re5 72.187(12)
Re6 Re1 Se7 Re5 1.087(17)
N1 Re1 Se7 Re2 141.22(12)
Se5 Re1 Se7 Re2 -124.453(16)
Se1 Re1 Se7 Re2 -52.4(3)
Se6 Re1 Se7 Re2 51.533(16)
Re3 Re1 Se7 Re2 -1.892(17)
Re5 Re1 Se7 Re2 -72.187(12)
Re6 Re1 Se7 Re2 -71.100(15)
P6 Re6 Se8 Re5 146.03(4)
Se4 Re6 Se8 Re5 -124.041(16)
Se5 Re6 Se8 Re5 51.790(16)
Se1 Re6 Se8 Re5 -34.6(3)
Re3 Re6 Se8 Re5 -70.881(15)
Re1 Re6 Se8 Re5 -2.030(16)
Re4 Re6 Se8 Re5 -72.156(12)
P6 Re6 Se8 Re4 -141.82(4)
Se4 Re6 Se8 Re4 -51.885(16)
Se5 Re6 Se8 Re4 123.946(17)
Se1 Re6 Se8 Re4 37.6(3)
Re5 Re6 Se8 Re4 72.156(12)
Re3 Re6 Se8 Re4 1.275(16)
Re1 Re6 Se8 Re4 70.126(15)
P5 Re5 Se8 Re6 -144.84(4)
Se7 Re5 Se8 Re6 43.6(3)
Se2 Re5 Se8 Re6 124.321(17)
Se5 Re5 Se8 Re6 -51.552(16)
Re1 Re5 Se8 Re6 2.035(16)
Re2 Re5 Se8 Re6 70.901(15)
Re4 Re5 Se8 Re6 72.184(12)
P5 Re5 Se8 Re4 142.98(4)
Se7 Re5 Se8 Re4 -28.6(3)
Se2 Re5 Se8 Re4 52.137(16)
Se5 Re5 Se8 Re4 -123.735(17)
Re6 Re5 Se8 Re4 -72.184(12)
Re1 Re5 Se8 Re4 -70.149(15)
Re2 Re5 Se8 Re4 -1.283(16)
P4 Re4 Se8 Re6 143.91(4)
Se4 Re4 Se8 Re6 51.821(16)
Se3 Re4 Se8 Re6 -36.0(2)
Se2 Re4 Se8 Re6 -123.628(16)
Re3 Re4 Se8 Re6 -1.271(16)
Re2 Re4 Se8 Re6 -70.291(16)
Re5 Re4 Se8 Re6 -71.576(12)
P4 Re4 Se8 Re5 -144.52(4)
Se4 Re4 Se8 Re5 123.397(16)
Se3 Re4 Se8 Re5 35.6(2)
Se2 Re4 Se8 Re5 -52.052(16)
Re3 Re4 Se8 Re5 70.305(16)
Re2 Re4 Se8 Re5 1.285(16)
Re6 Re4 Se8 Re5 71.576(12)
Se5 Re1 N1 C1 134.7(4)
Se7 Re1 N1 C1 -135.4(4)
Se1 Re1 N1 C1 45.6(4)
Se6 Re1 N1 C1 -44.8(4)
Re3 Re1 N1 C1 -2.2(5)
Re2 Re1 N1 C1 -89.0(5)
Re5 Re1 N1 C1 -177.9(4)
Re6 Re1 N1 C1 88.9(5)
Se5 Re1 N1 C5 -51.0(4)
Se7 Re1 N1 C5 38.9(4)
Se1 Re1 N1 C5 -140.1(4)
Se6 Re1 N1 C5 129.5(4)
Re3 Re1 N1 C5 172.2(3)
Re2 Re1 N1 C5 85.3(4)
Re5 Re1 N1 C5 -3.5(5)
Re6 Re1 N1 C5 -96.8(4)
C5 N1 C1 C2 -0.4(9)
Re1 N1 C1 C2 174.2(5)
N1 C1 C2 C3 -1.9(10)
C15 C11 C12 C13 1.1(11)
C7 C11 C12 C13 -177.6(7)
C1 C2 C3 C4 1.7(10)
C1 C2 C3 C6 -176.5(6)
C14 N2 C13 C12 -0.2(13)
C11 C12 C13 N2 -0.2(13)
C2 C3 C4 C5 0.6(9)
C6 C3 C4 C5 178.9(6)
C13 N2 C14 C15 -0.3(13)
C1 N1 C5 C4 2.9(8)
Re1 N1 C5 C4 -171.7(4)
C3 C4 C5 N1 -3.0(9)
N2 C14 C15 C11 1.3(14)
C12 C11 C15 C14 -1.6(11)
C7 C11 C15 C14 177.1(7)
C2 C3 C6 C7 72.3(9)
C4 C3 C6 C7 -105.8(8)
C15 C11 C7 C6 -126.8(8)
C12 C11 C7 C6 51.8(9)
C3 C6 C7 C11 56.4(9)
Se3 Re2 P2 C21B 10.7(3)
Se6 Re2 P2 C21B 99.8(3)
Se7 Re2 P2 C21B -169.3(3)
Se2 Re2 P2 C21B -79.8(3)
Re1 Re2 P2 C21B 146.0(3)
Re3 Re2 P2 C21B 56.8(3)
Re4 Re2 P2 C21B -35.3(3)
Re5 Re2 P2 C21B -125.8(3)
Se3 Re2 P2 C25 131.4(3)
Se6 Re2 P2 C25 -139.6(3)
Se7 Re2 P2 C25 -48.7(3)
Se2 Re2 P2 C25 40.8(3)
Re1 Re2 P2 C25 -93.3(3)
Re3 Re2 P2 C25 177.4(2)
Re4 Re2 P2 C25 85.3(3)
Re5 Re2 P2 C25 -5.2(3)
Se3 Re2 P2 C23 -109.7(3)
Se6 Re2 P2 C23 -20.6(3)
Se7 Re2 P2 C23 70.3(3)
Se2 Re2 P2 C23 159.8(3)
Re1 Re2 P2 C23 25.6(3)
Re3 Re2 P2 C23 -63.6(3)
Re4 Re2 P2 C23 -155.7(3)
Re5 Re2 P2 C23 113.8(3)
C21B P2 C25 C26 -57.9(6)
C23 P2 C25 C26 50.1(6)
Re2 P2 C25 C26 175.2(5)
C21B P2 C23 C24 173.0(6)
C25 P2 C23 C24 63.7(6)
Re2 P2 C23 C24 -59.7(6)
C25 P2 C21B C22B -55.7(12)
C23 P2 C21B C22B -164.6(12)
Re2 P2 C21B C22B 68.7(12)
Se4 Re3 P3 C35 80.0(2)
Se6 Re3 P3 C35 -99.4(2)
Se3 Re3 P3 C35 -10.3(2)
Se1 Re3 P3 C35 170.0(2)
Re1 Re3 P3 C35 -146.4(2)
Re6 Re3 P3 C35 123.6(2)
Re2 Re3 P3 C35 -53.5(2)
Re4 Re3 P3 C35 36.5(2)
Se4 Re3 P3 C31 -40.4(2)
Se6 Re3 P3 C31 140.3(2)
Se3 Re3 P3 C31 -130.7(2)
Se1 Re3 P3 C31 49.6(2)
Re1 Re3 P3 C31 93.2(2)
Re6 Re3 P3 C31 3.2(2)
Re2 Re3 P3 C31 -173.8(2)
Re4 Re3 P3 C31 -83.9(2)
Se4 Re3 P3 C33 -161.1(2)
Se6 Re3 P3 C33 19.6(2)
Se3 Re3 P3 C33 108.6(2)
Se1 Re3 P3 C33 -71.1(2)
Re1 Re3 P3 C33 -27.5(2)
Re6 Re3 P3 C33 -117.5(2)
Re2 Re3 P3 C33 65.5(2)
Re4 Re3 P3 C33 155.4(2)
C35 P3 C31 C32 56.3(5)
C33 P3 C31 C32 -50.1(5)
Re3 P3 C31 C32 -177.2(4)
C31 P3 C35 C36 58.3(5)
C33 P3 C35 C36 167.3(5)
Re3 P3 C35 C36 -65.7(5)
C35 P3 C33 C34 -168.5(5)
C31 P3 C33 C34 -59.4(5)
Re3 P3 C33 C34 64.9(5)
Se4 Re4 P4 C45 -3.1(3)
Se8 Re4 P4 C45 -93.1(3)
Se3 Re4 P4 C45 86.9(3)
Se2 Re4 P4 C45 177.1(3)
Re3 Re4 P4 C45 43.2(3)
Re2 Re4 P4 C45 129.9(3)
Re6 Re4 P4 C45 -46.2(3)
Re5 Re4 P4 C45 -139.7(3)
Se4 Re4 P4 C43 117.7(3)
Se8 Re4 P4 C43 27.8(3)
Se3 Re4 P4 C43 -152.2(3)
Se2 Re4 P4 C43 -62.1(3)
Re3 Re4 P4 C43 164.1(3)
Re2 Re4 P4 C43 -109.2(3)
Re6 Re4 P4 C43 74.7(3)
Re5 Re4 P4 C43 -18.8(3)
Se4 Re4 P4 C41 -119.5(3)
Se8 Re4 P4 C41 150.5(3)
Se3 Re4 P4 C41 -29.5(3)
Se2 Re4 P4 C41 60.7(3)
Re3 Re4 P4 C41 -73.1(3)
Re2 Re4 P4 C41 13.5(3)
Re6 Re4 P4 C41 -162.5(3)
Re5 Re4 P4 C41 104.0(3)
C45 P4 C41 C42 167.3(6)
C43 P4 C41 C42 58.4(7)
Re4 P4 C41 C42 -68.8(7)
C45 P4 C43 C44 -53.6(6)
C41 P4 C43 C44 52.3(6)
Re4 P4 C43 C44 -179.6(5)
C43 P4 C45 C46 -50.8(6)
C41 P4 C45 C46 -160.2(5)
Re4 P4 C45 C46 75.0(5)
Se7 Re5 P5 C55 -78.2(2)
Se8 Re5 P5 C55 102.4(2)
Se2 Re5 P5 C55 -167.9(2)
Se5 Re5 P5 C55 11.7(2)
Re6 Re5 P5 C55 57.8(2)
Re1 Re5 P5 C55 -34.1(2)
Re2 Re5 P5 C55 -123.6(2)
Re4 Re5 P5 C55 148.1(2)
Se7 Re5 P5 C53 163.6(2)
Se8 Re5 P5 C53 -15.8(2)
Se2 Re5 P5 C53 73.9(2)
Se5 Re5 P5 C53 -106.5(2)
Re6 Re5 P5 C53 -60.4(2)
Re1 Re5 P5 C53 -152.3(2)
Re2 Re5 P5 C53 118.2(2)
Re4 Re5 P5 C53 29.9(2)
Se7 Re5 P5 C51 42.2(2)
Se8 Re5 P5 C51 -137.2(2)
Se2 Re5 P5 C51 -47.5(2)
Se5 Re5 P5 C51 132.1(2)
Re6 Re5 P5 C51 178.2(2)
Re1 Re5 P5 C51 86.3(2)
Re2 Re5 P5 C51 -3.2(2)
Re4 Re5 P5 C51 -91.5(2)
C55 P5 C51 C52 -54.7(5)
C53 P5 C51 C52 51.4(5)
Re5 P5 C51 C52 178.6(4)
C55 P5 C53 C54 170.7(5)
C51 P5 C53 C54 62.1(5)
Re5 P5 C53 C54 -63.1(5)
C53 P5 C55 C56 -167.5(5)
C51 P5 C55 C56 -58.3(5)
Re5 P5 C55 C56 66.4(5)
Se4 Re6 P6 C63 -44.3(2)
Se8 Re6 P6 C63 45.6(2)
Se5 Re6 P6 C63 136.3(2)
Se1 Re6 P6 C63 -134.3(2)
Re5 Re6 P6 C63 87.3(2)
Re3 Re6 P6 C63 -85.4(2)
Re1 Re6 P6 C63 -179.5(2)
Re4 Re6 P6 C63 1.2(3)
Se4 Re6 P6 C65 76.2(2)
Se8 Re6 P6 C65 166.1(2)
Se5 Re6 P6 C65 -103.2(2)
Se1 Re6 P6 C65 -13.9(2)
Re5 Re6 P6 C65 -152.2(2)
Re3 Re6 P6 C65 35.1(2)
Re1 Re6 P6 C65 -59.0(2)
Re4 Re6 P6 C65 121.7(2)
Se4 Re6 P6 C61 -165.7(2)
Se8 Re6 P6 C61 -75.8(2)
Se5 Re6 P6 C61 14.9(2)
Se1 Re6 P6 C61 104.2(2)
Re5 Re6 P6 C61 -34.2(2)
Re3 Re6 P6 C61 153.2(2)
Re1 Re6 P6 C61 59.1(2)
Re4 Re6 P6 C61 -120.2(2)
C63 P6 C61 C62 -63.0(4)
C65 P6 C61 C62 -171.5(4)
Re6 P6 C61 C62 61.9(4)
C65 P6 C63 C64 60.9(6)
C61 P6 C63 C64 -44.9(6)
Re6 P6 C63 C64 -171.8(4)
C63 P6 C65 C66 58.8(5)
C61 P6 C65 C66 168.4(5)
Re6 P6 C65 C66 -65.7(5)
